data_1572167
loop_
_publ_author_name
'Kundu, Sourav'
'Jana, Debgopal'
'Mandal, Nilangshu'
'Mondal, Ayan'
'Murmu, Ranjit'
'Roy, Nanda Kishore'
'Datta, Ayan'
'Bisai, Alakesh'

_publ_section_title
;
 Biomimetic total synthesis of the reported structure of
 (+)-selaginedorffone B
;
_journal_name_full 'Chemical Science'
_journal_paper_doi 10.1039/D4SC04103H
_journal_year 2024
_chemical_absolute_configuration S
_chemical_formula_moiety 'C42 H49 O4, C46 H52.5 O4'
_chemical_formula_sum 'C88.5 H95 O8'
_chemical_formula_weight 1286.64
_space_group_crystal_system triclinic
_space_group_IT_number 1
_space_group_name_Hall 'P 1'
_space_group_name_H-M_alt 'P 1'
_atom_sites_solution_hydrogens geom
_atom_sites_solution_primary dual
_audit_block_doi 10.5517/ccdc.csd.cc2gn7x9
_audit_creation_date 2023-07-12
_audit_creation_method
;FinalCif V123 by Daniel Kratzert, Freiburg 2023, 
https://dkratzert.de/finalcif.html
;
_audit_update_record
;
2023-07-21 deposited with the CCDC.	2024-07-25 downloaded from the CCDC.
;
_cell_angle_alpha 105.9310(10)
_cell_angle_beta 93.8630(10)
_cell_angle_gamma 90.3130(10)
_cell_formula_units_Z 1
_cell_length_a 7.45270(10)
_cell_length_b 16.7911(2)
_cell_length_c 18.3652(3)
_cell_measurement_reflns_used 21695
_cell_measurement_temperature 100.00(10)
_cell_measurement_theta_max 67.9960
_cell_measurement_theta_min 2.4870
_cell_volume 2204.23(5)
_computing_cell_refinement 'CrysAlisPro 1.171.41.115a (Rigaku OD, 2021)'
_computing_data_collection 'CrysAlisPro 1.171.41.115a (Rigaku OD, 2021)'
_computing_data_reduction 'CrysAlisPro 1.171.41.115a (Rigaku OD, 2021)'
_computing_molecular_graphics 'Olex2 1.5 (Dolomanov et al., 2009)'
_computing_publication_material 'Olex2 1.5 (Dolomanov et al., 2009)'
_computing_structure_refinement 'XL  (Sheldrick, 2008)'
_computing_structure_solution 'SHELXT 2018/2 (Sheldrick, 2018)'
_diffrn_ambient_environment N~2~
_diffrn_ambient_temperature 100.00(10)
_diffrn_detector 'Hybrid Pixel Array Detector'
_diffrn_detector_area_resol_mean 10.0000
_diffrn_detector_type HyPix3000
_diffrn_measured_fraction_theta_full 0.998
_diffrn_measured_fraction_theta_max 0.992
_diffrn_measurement_details
;
List of Runs (angles in degrees, time in seconds):

  # Type    Start    End  Width  t~exp~   \w     \q     \k     \f   Frames
#--------------------------------------------------------------------------
  1  \w    -68.00  28.00   0.50    1.00    --  -41.33  78.00  69.00  192
  2  \w   -110.00 -13.00   0.50    8.00    --  -82.50  78.00  69.00  194
  3  \w   -152.00 -78.00   0.50    8.00    --  -82.50 -78.00 -55.00  148
  4  \w    100.00 165.00   0.50    8.00    --   96.67  78.00  69.00  130
  5  \w    -28.00  30.00   0.50    1.00    --  -41.33  21.00 -30.00  116
  6  \w   -109.00 -28.00   0.50    1.00    --  -41.33 -32.00 -30.00  162
  7  \w    -37.00  27.00   0.50    1.00    --  -41.33  32.00-150.00  128
  8  \w   -108.00 -21.00   0.50    1.00    --  -41.33 -54.00-120.00  174
  9  \w    -24.00  35.00   0.50    1.00    --  -41.33  11.00  90.00  118
 10  \w     18.00  80.00   0.50    1.00    --   41.33-104.00-180.00  124
 11  \w    -22.00  69.00   0.50    1.00    --   41.33 -78.00 -55.00  182
 12  \w     41.00 100.00   0.50    1.00    --   41.33-138.00   0.00  118
 13  \w     10.00  42.00   0.50    1.00    --   41.33  91.00-139.47   64
 14  \w    -34.00  24.00   0.50    1.00    --   41.33 -11.00  60.00  116
 15  \w    -30.00  28.00   0.50    1.00    --   41.33 -21.00-120.00  116
 16  \w     10.00  42.00   0.50    1.00    --   41.33  91.00 -79.97   64
 17  \w     15.00 110.00   0.50    1.00    --   41.33  77.00 120.00  190
 18  \w    -34.00  24.00   0.50    1.00    --   41.33 -11.00   0.00  116
 19  \w     41.00 100.00   0.50    1.00    --   41.33-138.00 150.00  118
 20  \w   -150.00 -58.00   0.50    8.00    --  -82.50 -68.00   0.00  184
 21  \w   -157.00 -83.00   0.50    8.00    --  -82.50 -96.00  60.00  148
 22  \w    -47.00 -15.00   0.50    8.00    --  -82.50  42.00  60.00   64
 23  \w    -47.00 -15.00   0.50    8.00    --  -82.50  42.00  90.00   64
 24  \w    -47.00 -15.00   0.50    8.00    --  -82.50  42.00-150.00   64
 25  \w    -47.00 -15.00   0.50    8.00    --  -82.50  42.00 -60.00   64
 26  \w     70.00 165.00   0.50    8.00    --   96.67  77.00  90.00  190
 27  \w     44.00 127.00   0.50    8.00    --   96.67-145.00 -30.00  166
 28  \w     30.00 109.00   0.50    8.00    --   96.67-117.00-150.00  158
 29  \w     81.00 164.00   0.50    8.00    --   96.67 145.00   0.00  166
 30  \w     29.00  83.00   0.50    8.00    --   96.67 -68.00-180.00  108
 31  \w     30.00 109.00   0.50    8.00    --   96.67-117.00 120.00  158
 32  \w     30.00  57.00   0.50    8.00    --   96.67 -50.00  30.00   54
 33  \w     30.00  57.00   0.50    8.00    --   96.67 -50.00 -60.00   54
 34  \w     78.00 163.00   0.50    8.00    --   96.67  50.00-150.00  170
 35  \w     30.00 109.00   0.50    8.00    --   96.67-117.00-120.00  158
 36  \w     30.00  57.00   0.50    8.00    --   96.67 -50.00-180.00   54
 37  \w     44.00 127.00   0.50    8.00    --   96.67-145.00-150.00  166
 38  \w     37.00 174.00   0.50    8.00    --   96.67   8.00  60.00  274
 39  \w     82.00 167.00   0.50    8.00    --   96.67  25.00-150.00  170
 40  \w     44.00 127.00   0.50    8.00    --   96.67-145.00  60.00  166
 41  \w     30.00 109.00   0.50    8.00    --   96.67-117.00  60.00  158
 42  \w     83.00 164.00   0.50    8.00    --   96.67  33.00  60.00  162
 43  \w     29.00  68.00   0.50    8.00    --   96.67 -59.00-120.00   78
 44  \w     73.00 165.00   0.50    8.00    --   96.67  68.00 120.00  184
 45  \w     28.00 105.00   0.50    8.00    --   96.67 -77.00  30.00  154
 46  \w    105.00 170.00   0.50    8.00    --   96.67  96.00   0.00  130
 47  \w     30.00 109.00   0.50    8.00    --   96.67-117.00 -30.00  158
 48  \w     29.00  83.00   0.50    8.00    --   96.67 -68.00  30.00  108
 49  \w     81.00 164.00   0.50    8.00    --   96.67 145.00-120.00  166
 50  \w     27.00 110.00   0.50    8.00    --   96.67 -78.00 -55.00  166
 51  \w   -109.00 -18.00   0.50    1.00    --  -41.33 -65.00 150.00  182
 52  \w   -109.00 -18.00   0.50    1.00    --  -41.33 -65.00-180.00  182
 53  \w   -108.00 -21.00   0.50    1.00    --  -41.33 -54.00-180.00  174
 54  \w   -110.00 -14.00   0.50    1.00    --  -41.33 -77.00 -30.00  192
 55  \w   -109.00 -28.00   0.50    1.00    --  -41.33 -32.00  30.00  162
 56  \w   -110.00 -18.00   0.50    1.00    --  -41.33 -63.00  37.61  184
 57  \w      9.00  42.00   0.50    1.00    --   41.33  92.00 142.78   66
 58  \w     13.00  43.00   0.50    1.00    --   41.33  83.00 -48.97   60
 59  \w     12.00  43.00   0.50    1.00    --   41.33  84.00-173.73   62
 60  \w     25.00 109.00   0.50    1.00    --   41.33  43.00 -60.00  168
 61  \w     10.00  42.00   0.50    1.00    --   41.33  91.00  46.79   64
 62  \w     13.00  43.00   0.50    1.00    --   41.33  81.00-130.66   60
 63  \w      9.00  42.00   0.50    1.00    --   41.33  92.00 -83.33   66
 64  \w     10.00  42.00   0.50    1.00    --   41.33  91.00  72.34   64
 65  \w     12.00  43.00   0.50    1.00    --   41.33  84.00 -10.10   62
 66  \w   -151.00 -55.00   0.50    8.00    --  -82.50 -77.00 -30.00  192
 67  \w     73.00 161.00   0.50    8.00    --   96.67  68.00 -90.00  176
 68  \w     73.00 165.00   0.50    8.00    --   96.67  68.00  60.00  184
 69  \w     73.00 165.00   0.50    8.00    --   96.67  68.00 150.00  184
 70  \w     73.00 165.00   0.50    8.00    --   96.67  68.00-120.00  184
;
_diffrn_measurement_device 'four-circle diffractometer'
_diffrn_measurement_device_type 'XtaLAB Synergy, Dualflex, HyPix3000'
_diffrn_measurement_method '\w scans'
_diffrn_orient_matrix_type 'CrysAlisPro convention (1999,Acta A55,543-557)'
_diffrn_orient_matrix_UB_11 0.0550300000
_diffrn_orient_matrix_UB_12 0.0173662000
_diffrn_orient_matrix_UB_13 -0.0736619000
_diffrn_orient_matrix_UB_21 -0.1815190000
_diffrn_orient_matrix_UB_22 0.0413132000
_diffrn_orient_matrix_UB_23 -0.0081141000
_diffrn_orient_matrix_UB_31 0.0835116000
_diffrn_orient_matrix_UB_32 0.0842671000
_diffrn_orient_matrix_UB_33 0.0464465000
_diffrn_radiation_monochromator mirror
_diffrn_radiation_probe x-ray
_diffrn_radiation_type 'Cu K\a'
_diffrn_radiation_wavelength 1.54184
_diffrn_reflns_av_R_equivalents 0.0412
_diffrn_reflns_av_unetI/netI 0.0354
_diffrn_reflns_Laue_measured_fraction_full 0.998
_diffrn_reflns_Laue_measured_fraction_max 0.992
_diffrn_reflns_limit_h_max 8
_diffrn_reflns_limit_h_min -8
_diffrn_reflns_limit_k_max 20
_diffrn_reflns_limit_k_min -20
_diffrn_reflns_limit_l_max 22
_diffrn_reflns_limit_l_min -22
_diffrn_reflns_number 38540
_diffrn_reflns_point_group_measured_fraction_full 0.850
_diffrn_reflns_point_group_measured_fraction_max 0.843
_diffrn_reflns_theta_full 67.684
_diffrn_reflns_theta_max 68.186
_diffrn_reflns_theta_min 2.508
_diffrn_source 'micro-focus sealed X-ray tube'
_diffrn_source_type 'PhotonJet (Cu) X-ray Source'
_exptl_absorpt_coefficient_mu 0.474
_exptl_absorpt_correction_T_max 1.00000
_exptl_absorpt_correction_T_min 0.74562
_exptl_absorpt_correction_type multi-scan
_exptl_absorpt_process_details
;
CrysAlisPro 1.171.41.115a (Rigaku Oxford Diffraction, 2021)
Empirical absorption correction using spherical harmonics,
implemented in SCALE3 ABSPACK scaling algorithm.
;
_exptl_crystal_colour 'clear colourless'
_exptl_crystal_colour_lustre clear
_exptl_crystal_colour_primary colourless
_exptl_crystal_density_diffrn 0.969
_exptl_crystal_description block
_exptl_crystal_F_000 690
_exptl_crystal_size_max 0.371
_exptl_crystal_size_mid 0.205
_exptl_crystal_size_min 0.13
_refine_diff_density_max 0.731
_refine_diff_density_min -0.355
_refine_diff_density_rms 0.075
_refine_ls_abs_structure_details
;
 Refined as an inversion twin.
;
_refine_ls_abs_structure_Flack -0.2(3)
_refine_ls_extinction_coef 0.0039(10)
_refine_ls_extinction_expression Fc^*^=kFc[1+0.001xFc^2^\l^3^/sin(2\q)]^-1/4^
_refine_ls_extinction_method 'SHELXL-2018/3 (Sheldrick 2018)'
_refine_ls_goodness_of_fit_ref 1.128
_refine_ls_hydrogen_treatment constr
_refine_ls_matrix_type full
_refine_ls_number_parameters 1031
_refine_ls_number_reflns 13589
_refine_ls_number_restraints 3
_refine_ls_restrained_S_all 1.128
_refine_ls_R_factor_all 0.0849
_refine_ls_R_factor_gt 0.0813
_refine_ls_shift/su_max 3.614
_refine_ls_shift/su_mean 0.085
_refine_ls_structure_factor_coef Fsqd
_refine_ls_weighting_details 'w=1/[\s^2^(Fo^2^)+(0.1811P)^2^+0.0703P] where P=(Fo^2^+2Fc^2^)/3'
_refine_ls_weighting_scheme calc
_refine_ls_wR_factor_gt 0.2294
_refine_ls_wR_factor_ref 0.2368
_reflns_Friedel_coverage 0.700
_reflns_Friedel_fraction_full 0.703
_reflns_Friedel_fraction_max 0.695
_reflns_number_gt 12300
_reflns_number_total 13589
_reflns_threshold_expression 'I > 2\s(I)'
_cod_data_source_file d4sc04103h3.cif
_cod_data_source_block sk02101ayan_cm01
_cod_original_formula_sum 'C88.50 H95 O8'
_cod_database_code 1572167
_chemical_oxdiff_formula 'C H O'
_chemical_oxdiff_usercomment '100 K'
_olex2_refinement_description
;
1. Twinned data refinement
 Scales: 1.2(3)
 -0.2(3)
2. Fixed Uiso
 At 1.2 times of:
  All C(H) groups, All C(H,H) groups
 At 1.5 times of:
  All C(H,H,H) groups
3. Others
 Fixed Sof: O4A(0.5) H3(0) H74(0.5) H32a(0.5) H32b(0.5) O4(0.5) C33A(0.5)
 C34A(0.5) C39A(0.5) H39a(0.5) H39b(0.5) H39c(0.5) C76(0.5) H76(0.5) O8(0.5)
 C80(0.5) H80a(0.5) H80b(0.5) H80c(0.5) C77(0.5) C79(0.5) H79(0.5) C39(0.5)
 H39d(0.5) H39e(0.5) H39f(0.5) C40(0.5) H40(0.5) C81(0.5) C82A(0.5) C40A(0.5)
 H40A(0.5) C41A(0.5) H41a(0.5) H41b(0.5) H41c(0.5) O8A(0.5) C80A(0.5) H80d(0.5)
 H80e(0.5) H80f(0.5) C77A(0.5) C81A(0.5) H81A(0.5) C78A(0.5) C41(0.5) H41d(0.5)
 H41e(0.5) H41f(0.5) C78(0.5) C42A(0.5) H42a(0.5) H42b(0.5) H42c(0.5) C76A(0.5)
 H76A(0.5) C82(0.5) H82a(0.5) H82b(0.5) H82c(0.5) C42(0.5) H42d(0.5) H42e(0.5)
 H42f(0.5) C34(0.5) C33(0.5) C79A(0.5) H79A(0.5) C83A(0.5) C83(0.5) H83a(0.5)
 H83b(0.5) H83c(0.5)
4.a Ternary CH refined with riding coordinates:
 C29(H29), C54(H54), C13(H13), C70(H70), C45(H45), C74(H74), C40(H40),
 C40A(H40A), C81A(H81A)
4.b Secondary CH2 refined with riding coordinates:
 C22(H22a,H22b), C62(H62a,H62b), C66(H66a,H66b), C60(H60a,H60b), C11(H11a,
 H11b), C63(H63a,H63b), C19(H19a,H19b), C53(H53a,H53b), C21(H21a,H21b),
 C68(H68a,H68b), C12(H12a,H12b), C25(H25a,H25b), C27(H27a,H27b), C31(H31a,H31b),
  C52(H52a,H52b), C32(H32a,H32b), C72(H72a,H72b), C73(H73a,H73b)
4.c Aromatic/amide H refined with riding coordinates:
 C47(H47), C6(H6), C9(H9), C3(H3), C50(H50), C38A(H38A), C76(H76), C35A(H35A),
 C79(H79), C35(H35), C38(H38), C76A(H76A), C79A(H79A)
4.d X=CH2 refined with riding coordinates:
 C61(H61a,H61b), C20(H20a,H20b)
4.e Idealised Me refined as rotating group:
 C56(H56a,H56b,H56c), C15(H15a,H15b,H15c), C51(H51a,H51b,H51c), C10(H10a,H10b,
 H10c), C30(H30a,H30b,H30c), C71(H71a,H71b,H71c), C43(H43a,H43b,H43c), C44(H44a,
 H44b,H44c), C39A(H39a,H39b,H39c), C1(H1a,H1b,H1c), C80(H80a,H80b,H80c), C2(H2a,
 H2b,H2c), C39(H39d,H39e,H39f), C41A(H41a,H41b,H41c), C80A(H80d,H80e,H80f),
 C41(H41d,H41e,H41f), C42A(H42a,H42b,H42c), C82(H82a,H82b,H82c), C42(H42d,H42e,
 H42f), C83(H83a,H83b,H83c)
;
_olex2_submission_special_instructions 'No special instructions were received'
_oxdiff_exptl_absorpt_empirical_details
;
Empirical correction (ABSPACK) includes:
- Absorption correction using spherical harmonics
- Frame scaling
;
_oxdiff_exptl_absorpt_empirical_full_max 1.287
_oxdiff_exptl_absorpt_empirical_full_min 0.790
_shelx_shelxl_version_number 2018/3
_smtbx_masks_void_probe_radius 1.2
_smtbx_masks_void_truncation_radius 1.2
_shelx_space_group_comment
;
The symmetry employed for this shelxl refinement is uniquely defined
by the following loop, which should always be used as a source of
symmetry information in preference to the above space-group names.
They are only intended as comments.
;
_shelx_estimated_absorpt_t_min 0.844
_shelx_estimated_absorpt_t_max 0.941

loop_
_space_group_symop_operation_xyz
'x, y, z'

loop_
_atom_site_label
_atom_site_type_symbol
_atom_site_fract_x
_atom_site_fract_y
_atom_site_fract_z
_atom_site_U_iso_or_equiv
_atom_site_adp_type
_atom_site_occupancy
_atom_site_site_symmetry_order
_atom_site_calc_flag
_atom_site_refinement_flags_posn
_atom_site_refinement_flags_adp
_atom_site_refinement_flags_occupancy
_atom_site_disorder_assembly
_atom_site_disorder_group
O6 O 0.2963(4) 0.27326(17) -0.55045(17) 0.0556(6) Uani 1 1 d . . . . .
O2 O 0.6979(4) 0.79402(19) 0.52693(19) 0.0610(7) Uani 1 1 d . . . . .
O7 O 0.5719(5) -0.0095(2) -0.5568(2) 0.0700(9) Uani 1 1 d . . . . .
O3 O 0.4204(5) 0.5168(2) 0.53456(18) 0.0668(8) Uani 1 1 d . . . . .
O1 O 0.7711(5) 0.9925(3) 0.2309(2) 0.0892(12) Uani 1 1 d . . . . .
C59 C 0.2016(4) 0.2738(2) -0.4993(2) 0.0489(8) Uani 1 1 d . . . . .
O5 O 0.2144(6) 0.6515(2) -0.2574(2) 0.0795(10) Uani 1 1 d . . . . .
C58 C 0.0762(5) 0.2003(2) -0.5022(3) 0.0533(9) Uani 1 1 d . . . . .
C67 C 0.4942(6) 0.0197(2) -0.4984(3) 0.0590(10) Uani 1 1 d . . . . .
C23 C 0.6461(5) 0.5687(2) 0.4747(3) 0.0524(9) Uani 1 1 d . . . . .
C64 C 0.3451(5) 0.0774(2) -0.4973(3) 0.0547(9) Uani 1 1 d . . . . .
C00C C 0.0907(7) 0.5870(3) -0.2789(3) 0.0662(11) Uani 1 1 d . . . . .
C26 C 0.4945(5) 0.5137(2) 0.4753(3) 0.0558(9) Uani 1 1 d . . . . .
C47 C 0.1054(6) 0.5186(2) -0.3419(2) 0.0550(9) Uani 1 1 d . . . . .
H47 H 0.208379 0.514297 -0.370445 0.066 Uiso 1 1 calc R U . . .
C48 C -0.0285(5) 0.4567(2) -0.3635(2) 0.0537(9) Uani 1 1 d . . . . .
C17 C 0.9200(5) 0.6933(3) 0.4793(3) 0.0610(11) Uani 1 1 d . . . . .
C18 C 0.7928(5) 0.7650(2) 0.4759(3) 0.0549(10) Uani 1 1 d . . . . .
C65 C 0.2702(5) 0.1110(2) -0.4339(3) 0.0532(9) Uani 1 1 d . . . . .
C24 C 0.7212(5) 0.5644(2) 0.4094(3) 0.0573(10) Uani 1 1 d . . . . .
C5 C 0.8996(6) 0.9440(3) 0.2546(3) 0.0665(11) Uani 1 1 d . . . . .
C57 C -0.1126(5) 0.2376(3) -0.5008(3) 0.0607(10) Uani 1 1 d . . . . .
C7 C 1.0207(5) 0.8662(2) 0.3391(3) 0.0560(9) Uani 1 1 d . . . . .
C22 C 0.7118(6) 0.6256(3) 0.5506(3) 0.0623(11) Uani 1 1 d . . . . .
H22A H 0.716510 0.594027 0.588962 0.075 Uiso 1 1 calc R U . . .
H22B H 0.624993 0.670476 0.565949 0.075 Uiso 1 1 calc R U . . .
C62 C 0.0957(5) 0.1283(3) -0.5723(3) 0.0622(10) Uani 1 1 d . . . . .
H62A H 0.072988 0.147890 -0.618208 0.075 Uiso 1 1 calc R U . . .
H62B H 0.003556 0.084960 -0.574134 0.075 Uiso 1 1 calc R U . . .
C29 C 0.6615(6) 0.5010(3) 0.3376(3) 0.0660(12) Uani 1 1 d . . . . .
H29 H 0.730497 0.450383 0.338616 0.079 Uiso 1 1 calc R U . . .
C66 C 0.1107(5) 0.1679(2) -0.4324(3) 0.0583(10) Uani 1 1 d . . . . .
H66A H 0.129760 0.216035 -0.387054 0.070 Uiso 1 1 calc R U . . .
H66B H 0.001065 0.137561 -0.426194 0.070 Uiso 1 1 calc R U . . .
C8 C 1.1710(5) 0.8497(3) 0.2989(3) 0.0604(10) Uani 1 1 d . . . . .
C60 C 0.1877(4) 0.3501(2) -0.4340(2) 0.0476(8) Uani 1 1 d . . . . .
H60A H 0.273312 0.393418 -0.438621 0.057 Uiso 1 1 calc R U . . .
H60B H 0.220519 0.336610 -0.385640 0.057 Uiso 1 1 calc R U . . .
C55 C -0.0074(4) 0.3836(2) -0.4329(2) 0.0497(8) Uani 1 1 d . . . . .
C11 C 1.3260(6) 0.8001(3) 0.3196(4) 0.0764(14) Uani 1 1 d . . . . .
H11A H 1.322817 0.744695 0.282475 0.092 Uiso 1 1 calc R U . . .
H11B H 1.440777 0.828224 0.315953 0.092 Uiso 1 1 calc R U . . .
C63 C 0.2824(5) 0.0902(2) -0.5737(3) 0.0567(9) Uani 1 1 d . . . . .
H63A H 0.278604 0.036207 -0.612974 0.068 Uiso 1 1 calc R U . . .
H63B H 0.369942 0.127056 -0.587674 0.068 Uiso 1 1 calc R U . . .
C54 C -0.1371(4) 0.3107(3) -0.4325(3) 0.0558(9) Uani 1 1 d . . . . .
H54 H -0.097298 0.292286 -0.386766 0.067 Uiso 1 1 calc R U . . .
C19 C 0.8047(4) 0.8015(2) 0.4091(3) 0.0537(9) Uani 1 1 d . . . . .
H19A H 0.718382 0.846810 0.413145 0.064 Uiso 1 1 calc R U . . .
H19B H 0.772931 0.758206 0.361015 0.064 Uiso 1 1 calc R U . . .
C6 C 0.8840(5) 0.9146(3) 0.3170(3) 0.0576(9) Uani 1 1 d . . . . .
H6 H 0.780815 0.927022 0.345362 0.069 Uiso 1 1 calc R U . . .
C14 C 0.9998(5) 0.8356(2) 0.4084(3) 0.0550(9) Uani 1 1 d . . . . .
C4 C 1.0494(7) 0.9240(4) 0.2097(3) 0.0751(12) Uani 1 1 d . . . . .
C49 C -0.1810(5) 0.4645(3) -0.3211(3) 0.0613(10) Uani 1 1 d . . . . .
C9 C 1.1800(7) 0.8782(3) 0.2343(3) 0.0716(12) Uani 1 1 d . . . . .
H9 H 1.282893 0.865075 0.205821 0.086 Uiso 1 1 calc R U . . .
C53 C -0.3293(5) 0.3412(3) -0.4208(3) 0.0700(12) Uani 1 1 d . . . . .
H53A H -0.368385 0.369192 -0.459927 0.084 Uiso 1 1 calc R U . . .
H53B H -0.412554 0.293607 -0.425691 0.084 Uiso 1 1 calc R U . . .
C21 C 0.8985(6) 0.6640(3) 0.5495(3) 0.0730(14) Uani 1 1 d . . . . .
H21A H 0.920168 0.711535 0.595160 0.088 Uiso 1 1 calc R U . . .
H21B H 0.990791 0.622410 0.552012 0.088 Uiso 1 1 calc R U . . .
C68 C 0.5436(7) -0.0067(3) -0.4274(3) 0.0739(13) Uani 1 1 d . . . . .
H68A H 0.466976 -0.054992 -0.427180 0.089 Uiso 1 1 calc R U . . .
H68B H 0.670385 -0.023974 -0.427555 0.089 Uiso 1 1 calc R U . . .
C69 C 0.5197(8) 0.0625(4) -0.3563(3) 0.0826(17) Uani 1 1 d . . . . .
O4A O -0.0026(10) 0.2639(4) 0.1916(3) 0.0667(15) Uani 0.5 1 d . . P A 2
C13 C 1.1299(5) 0.7640(3) 0.4097(3) 0.0646(12) Uani 1 1 d . . . . .
H13 H 1.091948 0.717663 0.363847 0.078 Uiso 1 1 calc R U . . .
C12 C 1.3214(5) 0.7896(3) 0.3981(4) 0.0748(15) Uani 1 1 d . . . . .
H12A H 1.357854 0.842236 0.436358 0.090 Uiso 1 1 calc R U . . .
H12B H 1.406453 0.746505 0.404535 0.090 Uiso 1 1 calc R U . . .
C56 C -0.0457(6) 0.4124(3) -0.5042(2) 0.0565(9) Uani 1 1 d . . . . .
H56A H -0.170346 0.430441 -0.506360 0.085 Uiso 1 1 calc R U . . .
H56B H -0.027693 0.366558 -0.549165 0.085 Uiso 1 1 calc R U . . .
H56C H 0.036219 0.458724 -0.502783 0.085 Uiso 1 1 calc R U . . .
C16 C 1.1084(5) 0.7311(3) 0.4769(4) 0.0728(14) Uani 1 1 d . . . . .
C25 C 0.8823(5) 0.6192(3) 0.4094(3) 0.0666(12) Uani 1 1 d . . . . .
H25A H 0.866790 0.640405 0.364163 0.080 Uiso 1 1 calc R U . . .
H25B H 0.990083 0.584386 0.403457 0.080 Uiso 1 1 calc R U . . .
C28 C 0.4589(8) 0.4746(3) 0.3335(3) 0.0758(14) Uani 1 1 d . . . . .
C70 C 0.3216(7) 0.0897(3) -0.3606(3) 0.0701(13) Uani 1 1 d . . . . .
H70 H 0.246786 0.039520 -0.362332 0.084 Uiso 1 1 calc R U . . .
C27 C 0.4351(9) 0.4481(3) 0.4047(3) 0.0784(14) Uani 1 1 d . . . . .
H27A H 0.306737 0.433765 0.406405 0.094 Uiso 1 1 calc R U . . .
H27B H 0.505191 0.397669 0.402698 0.094 Uiso 1 1 calc R U . . .
C15 C 1.0353(5) 0.9085(3) 0.4798(3) 0.0641(11) Uani 1 1 d . . . . .
H15A H 1.161785 0.926583 0.484291 0.096 Uiso 1 1 calc R U . . .
H15B H 1.008683 0.890944 0.524696 0.096 Uiso 1 1 calc R U . . .
H15C H 0.958138 0.954427 0.475980 0.096 Uiso 1 1 calc R U . . .
C46 C -0.0611(8) 0.5934(4) -0.2355(3) 0.0752(14) Uani 1 1 d . . . . .
C3 C 1.0557(10) 0.9524(5) 0.1381(4) 0.103(2) Uani 1 1 d . . . . .
H3 H 0.957220 0.978446 0.119315 0.123 Uiso 0 1 calc R U P B 2
C51 C 0.3718(8) 0.6458(3) -0.2989(4) 0.0790(13) Uani 1 1 d . . . . .
H51A H 0.336142 0.635985 -0.353072 0.119 Uiso 1 1 calc R U . . .
H51B H 0.444328 0.599781 -0.291436 0.119 Uiso 1 1 calc R U . . .
H51C H 0.442757 0.697621 -0.280742 0.119 Uiso 1 1 calc R U . . .
C50 C -0.1886(7) 0.5325(3) -0.2583(3) 0.0696(12) Uani 1 1 d . . . . .
H50 H -0.290704 0.536514 -0.229367 0.084 Uiso 1 1 calc R U . . .
C61 C -0.2420(6) 0.2087(4) -0.5537(4) 0.0889(18) Uani 1 1 d . . . . .
H61A H -0.356283 0.233749 -0.550071 0.107 Uiso 1 1 calc R U . . .
H61B H -0.221574 0.162722 -0.595569 0.107 Uiso 1 1 calc R U . . .
C31 C 0.7070(9) 0.5212(4) 0.2643(4) 0.0893(18) Uani 1 1 d . . . . .
H31A H 0.836903 0.535554 0.267612 0.107 Uiso 1 1 calc R U . . .
H31B H 0.639112 0.570149 0.259378 0.107 Uiso 1 1 calc R U . . .
C10 C 0.6130(8) 1.0096(5) 0.2720(5) 0.098(2) Uani 1 1 d . . . . .
H10A H 0.532207 1.042995 0.248760 0.147 Uiso 1 1 calc R U . . .
H10B H 0.646753 1.040058 0.324841 0.147 Uiso 1 1 calc R U . . .
H10C H 0.551677 0.957306 0.270519 0.147 Uiso 1 1 calc R U . . .
C52 C -0.3334(6) 0.4013(3) -0.3423(3) 0.0720(12) Uani 1 1 d . . . . .
H52A H -0.448472 0.430778 -0.339431 0.086 Uiso 1 1 calc R U . . .
H52B H -0.330887 0.369160 -0.304397 0.086 Uiso 1 1 calc R U . . .
C30 C 0.3372(7) 0.5456(6) 0.3315(4) 0.102(2) Uani 1 1 d . . . . .
H30A H 0.217702 0.523735 0.309195 0.152 Uiso 1 1 calc R U . . .
H30B H 0.387650 0.578318 0.300695 0.152 Uiso 1 1 calc R U . . .
H30C H 0.327302 0.580765 0.383259 0.152 Uiso 1 1 calc R U . . .
C45 C -0.0633(11) 0.6652(5) -0.1625(3) 0.098(2) Uani 1 1 d . . . . .
H45 H -0.036748 0.718483 -0.174410 0.118 Uiso 1 1 calc R U . . .
C20 C 1.2375(6) 0.7358(4) 0.5309(5) 0.105(3) Uani 1 1 d . . . . .
H20A H 1.350500 0.761044 0.528333 0.125 Uiso 1 1 calc R U . . .
H20B H 1.217420 0.714076 0.572323 0.125 Uiso 1 1 calc R U . . .
C74 C 0.447(2) 0.0593(10) -0.2237(5) 0.227(10) Uani 1 1 d . . . . .
H74 H 0.371876 0.009349 -0.224770 0.272 Uiso 0.5 1 calc R U P C 1
C75 C 0.550(2) 0.0300(8) -0.2866(4) 0.173(6) Uani 1 1 d . . . . .
C71 C 0.6492(9) 0.1301(6) -0.3468(5) 0.112(3) Uani 1 1 d . . . . .
H71A H 0.771088 0.108453 -0.348953 0.168 Uiso 1 1 calc R U . . .
H71B H 0.637962 0.170654 -0.297609 0.168 Uiso 1 1 calc R U . . .
H71C H 0.625843 0.156962 -0.387558 0.168 Uiso 1 1 calc R U . . .
C32 C 0.6619(17) 0.4485(6) 0.1932(5) 0.138(4) Uani 1 1 d . . . . .
H32A H 0.754176 0.405874 0.191138 0.166 Uiso 0.5 1 calc R U P D 2
H32B H 0.669770 0.468803 0.147706 0.166 Uiso 0.5 1 calc R U P D 2
H32 H 0.705799 0.446860 0.145424 0.166 Uiso 0.5 1 calc R U P E 1
C72 C 0.2802(10) 0.1536(5) -0.2880(4) 0.101(2) Uani 1 1 d . . . . .
H72A H 0.356118 0.203858 -0.282094 0.121 Uiso 1 1 calc R U . . .
H72B H 0.152935 0.169341 -0.292453 0.121 Uiso 1 1 calc R U . . .
C37A C 0.1480(14) 0.3108(5) 0.1944(5) 0.115(3) Uani 1 1 d . . . A 2
C38A C 0.2178(12) 0.3675(5) 0.2590(5) 0.103(2) Uani 1 1 d . . . A 2
H38A H 0.161916 0.373726 0.305127 0.123 Uiso 1 1 calc R U . A 2
C43 C -0.2456(17) 0.6709(8) -0.1265(6) 0.157(5) Uani 1 1 d . . . . .
H43A H -0.343255 0.668289 -0.165695 0.236 Uiso 1 1 calc R U . . .
H43B H -0.249758 0.723415 -0.086831 0.236 Uiso 1 1 calc R U . . .
H43C H -0.259661 0.624671 -0.104268 0.236 Uiso 1 1 calc R U . . .
O4 O 0.2983(15) 0.1708(5) 0.1982(5) 0.094(2) Uani 0.5 1 d . . P A 1
C44 C 0.0745(16) 0.6541(7) -0.1017(5) 0.135(3) Uani 1 1 d . . . . .
H44A H 0.045875 0.603182 -0.088165 0.202 Uiso 1 1 calc R U . . .
H44B H 0.072248 0.701609 -0.056646 0.202 Uiso 1 1 calc R U . . .
H44C H 0.194532 0.650396 -0.120958 0.202 Uiso 1 1 calc R U . . .
C33A C 0.449(2) 0.4016(7) 0.1888(8) 0.072(3) Uani 0.5 1 d . . P A 2
C34A C 0.3643(13) 0.4145(5) 0.2582(6) 0.060(2) Uani 0.5 1 d . . P A 2
C73 C 0.3117(19) 0.1238(9) -0.2177(6) 0.175(6) Uani 1 1 d . . . . .
H73A H 0.350168 0.171773 -0.174372 0.210 Uiso 1 1 calc R U . . .
H73B H 0.196229 0.101961 -0.206416 0.210 Uiso 1 1 calc R U . . .
C39A C -0.0792(15) 0.2630(6) 0.2630(5) 0.070(2) Uani 0.5 1 d . . P A 2
H39A H -0.163004 0.215555 0.253839 0.105 Uiso 0.5 1 calc R U P A 2
H39B H -0.143443 0.314414 0.282487 0.105 Uiso 0.5 1 calc R U P A 2
H39C H 0.017796 0.258500 0.300334 0.105 Uiso 0.5 1 calc R U P A 2
C36A C 0.2241(17) 0.2991(6) 0.1259(6) 0.134(4) Uani 1 1 d . . . A 2
C76 C 0.739(2) -0.0034(11) -0.2795(7) 0.101(5) Uani 0.5 1 d . . P F 1
H76 H 0.811636 -0.014226 -0.321482 0.121 Uiso 0.5 1 calc R U P F 1
C1 C 1.216(3) 0.9376(16) 0.1018(10) 0.293(15) Uani 1 1 d . . . . .
H1A H 1.312768 0.973616 0.133160 0.440 Uiso 1 1 calc R U . . .
H1B H 1.200791 0.949396 0.052378 0.440 Uiso 1 1 calc R U . . .
H1C H 1.248383 0.879536 0.094376 0.440 Uiso 1 1 calc R U . . .
C35A C 0.369(3) 0.3490(10) 0.1267(11) 0.193(7) Uani 1 1 d . . . A 2
H35A H 0.417715 0.346229 0.079471 0.232 Uiso 1 1 calc R U . A 2
O8 O 0.953(2) -0.0675(10) -0.2102(6) 0.168(7) Uani 0.5 1 d . . P F 1
C80 C 1.025(3) -0.1109(14) -0.2812(8) 0.146(9) Uani 0.5 1 d . . P F 1
H80A H 1.078990 -0.162431 -0.276337 0.220 Uiso 0.5 1 calc R U P F 1
H80B H 1.117234 -0.075795 -0.293685 0.220 Uiso 0.5 1 calc R U P F 1
H80C H 0.928138 -0.123713 -0.321737 0.220 Uiso 0.5 1 calc R U P F 1
C77 C 0.8012(19) -0.0173(9) -0.2144(8) 0.096(4) Uani 0.5 1 d . . P F 1
C79 C 0.588(3) 0.0692(15) -0.1459(10) 0.132(8) Uani 0.5 1 d . . P F 1
H79 H 0.569655 0.112837 -0.101842 0.159 Uiso 0.5 1 calc R U P F 1
C37 C 0.3904(19) 0.2428(7) 0.2016(6) 0.143(4) Uani 1 1 d . . . A 1
C35 C 0.579(4) 0.3124(13) 0.1381(7) 0.236(12) Uani 1 1 d . . . A 1
H35 H 0.657801 0.310769 0.099227 0.284 Uiso 1 1 calc R U . A 1
C38 C 0.3825(17) 0.3108(8) 0.2650(8) 0.143(3) Uani 1 1 d . . . A 1
H38 H 0.318577 0.306834 0.306916 0.172 Uiso 1 1 calc R U . A 1
C2 C 0.955(4) 0.887(3) 0.0716(12) 0.37(3) Uani 1 1 d . . . G 1
H2A H 0.857464 0.912836 0.048983 0.549 Uiso 1 1 calc R U . G 1
H2B H 0.905601 0.842664 0.090545 0.549 Uiso 1 1 calc R U . G 1
H2C H 1.039516 0.862887 0.033058 0.549 Uiso 1 1 calc R U . G 1
C39 C 0.198(3) 0.1692(9) 0.2659(10) 0.121(6) Uani 0.5 1 d . . P A 1
H39D H 0.283328 0.173045 0.309671 0.182 Uiso 0.5 1 calc R U P A 1
H39E H 0.127030 0.117310 0.254773 0.182 Uiso 0.5 1 calc R U P A 1
H39F H 0.116883 0.216175 0.277391 0.182 Uiso 0.5 1 calc R U P A 1
C40 C 0.469(3) 0.1653(11) 0.0727(9) 0.119(6) Uani 0.5 1 d . . P A 1
H40 H 0.361749 0.128299 0.069503 0.143 Uiso 0.5 1 calc R U P A 1
C81 C 0.814(5) 0.005(2) -0.0691(15) 0.165(12) Uani 0.5 1 d . . P F 1
C82A C 0.671(5) -0.110(2) -0.0705(18) 0.193(16) Uani 0.5 1 d . . P F 2
C40A C 0.131(3) 0.2361(8) 0.0534(6) 0.105(5) Uani 0.5 1 d . . P A 2
H40A H 0.053312 0.196785 0.070260 0.126 Uiso 0.5 1 calc R U P A 2
C36 C 0.473(2) 0.2427(10) 0.1389(8) 0.161(5) Uani 1 1 d . . . A 1
C41A C 0.019(4) 0.2798(14) 0.0118(15) 0.172(11) Uani 0.5 1 d . . P A 2
H41A H 0.027758 0.255312 -0.042740 0.258 Uiso 0.5 1 calc R U P A 2
H41B H 0.058286 0.338156 0.025582 0.258 Uiso 0.5 1 calc R U P A 2
H41C H -0.106176 0.275938 0.024156 0.258 Uiso 0.5 1 calc R U P A 2
O8A O 0.685(2) -0.1673(6) -0.2260(6) 0.124(4) Uani 0.5 1 d . . P F 2
C80A C 0.777(2) -0.2052(9) -0.2915(8) 0.107(5) Uani 0.5 1 d . . P F 2
H80D H 0.688865 -0.230873 -0.333760 0.160 Uiso 0.5 1 calc R U P F 2
H80E H 0.855671 -0.247770 -0.280893 0.160 Uiso 0.5 1 calc R U P F 2
H80F H 0.848822 -0.163214 -0.305126 0.160 Uiso 0.5 1 calc R U P F 2
C77A C 0.589(3) -0.0971(9) -0.2283(8) 0.110(5) Uani 0.5 1 d . . P F 2
C81A C 0.512(6) -0.0914(18) -0.0883(12) 0.182(13) Uani 0.5 1 d . . P F 2
H81A H 0.469231 -0.047097 -0.045009 0.219 Uiso 0.5 1 calc R U P F 2
C78A C 0.511(3) -0.0553(13) -0.1648(8) 0.126(6) Uani 0.5 1 d . . P F 2
C41 C 0.675(7) 0.1189(16) 0.0887(14) 0.27(3) Uani 0.5 1 d . . P A 1
H41D H 0.735889 0.151066 0.136866 0.399 Uiso 0.5 1 calc R U P A 1
H41E H 0.751895 0.117855 0.047181 0.399 Uiso 0.5 1 calc R U P A 1
H41F H 0.651633 0.062189 0.090881 0.399 Uiso 0.5 1 calc R U P A 1
C78 C 0.729(3) 0.0176(13) -0.1430(10) 0.135(8) Uani 0.5 1 d . . P F 1
C42A C 0.295(3) 0.185(2) 0.0103(15) 0.216(19) Uani 0.5 1 d . . P A 2
H42A H 0.402476 0.220620 0.019219 0.324 Uiso 0.5 1 calc R U P A 2
H42B H 0.260886 0.165609 -0.044351 0.324 Uiso 0.5 1 calc R U P A 2
H42C H 0.319077 0.136822 0.029815 0.324 Uiso 0.5 1 calc R U P A 2
C76A C 0.5905(16) -0.0610(8) -0.2865(6) 0.077(3) Uani 0.5 1 d . . P F 2
H76A H 0.620113 -0.096513 -0.333856 0.092 Uiso 0.5 1 calc R U P F 2
C82 C 0.961(10) 0.057(2) -0.038(3) 0.29(3) Uani 0.5 1 d . . P F 1
H82A H 1.066841 0.023155 -0.033780 0.435 Uiso 0.5 1 calc R U P F 1
H82B H 0.936243 0.090746 0.012916 0.435 Uiso 0.5 1 calc R U P F 1
H82C H 0.984515 0.092501 -0.070238 0.435 Uiso 0.5 1 calc R U P F 1
C42 C 0.488(7) 0.1929(17) 0.0006(9) 0.24(2) Uani 0.5 1 d . . P A 1
H42D H 0.380840 0.222613 -0.009457 0.354 Uiso 0.5 1 calc R U P A 1
H42E H 0.501561 0.144116 -0.042381 0.354 Uiso 0.5 1 calc R U P A 1
H42F H 0.594619 0.229506 0.007651 0.354 Uiso 0.5 1 calc R U P A 1
C34 C 0.475(2) 0.3893(8) 0.2661(6) 0.081(3) Uani 0.5 1 d . . P A 1
C33 C 0.560(3) 0.3896(9) 0.2025(6) 0.081(4) Uani 0.5 1 d . . P A 1
C79A C 0.424(3) 0.0111(14) -0.1675(7) 0.117(7) Uani 0.5 1 d . . P F 2
H79A H 0.338781 0.030382 -0.130664 0.140 Uiso 0.5 1 calc R U P F 2
C83A C 0.394(9) -0.146(2) -0.1099(14) 0.30(3) Uani 0.5 1 d . . P F 2
C83 C 0.638(9) -0.005(5) -0.019(2) 0.46(5) Uani 0.5 1 d . . P F 1
H83A H 0.579338 0.048274 -0.002960 0.693 Uiso 0.5 1 calc R U P F 1
H83B H 0.680901 -0.022611 0.025508 0.693 Uiso 0.5 1 calc R U P F 1
H83C H 0.552273 -0.046657 -0.051044 0.693 Uiso 0.5 1 calc R U P F 1

loop_
_atom_site_aniso_label
_atom_site_aniso_U_11
_atom_site_aniso_U_22
_atom_site_aniso_U_33
_atom_site_aniso_U_23
_atom_site_aniso_U_13
_atom_site_aniso_U_12
O6 0.0487(13) 0.0426(14) 0.0796(17) 0.0215(12) 0.0125(12) 0.0118(10)
O2 0.0444(13) 0.0519(16) 0.097(2) 0.0376(15) 0.0067(13) 0.0027(11)
O7 0.0717(18) 0.0558(18) 0.090(2) 0.0283(15) 0.0183(16) 0.0327(15)
O3 0.0732(18) 0.0562(17) 0.0749(18) 0.0214(14) 0.0191(15) -0.0150(14)
O1 0.072(2) 0.112(3) 0.113(3) 0.081(3) -0.0013(18) 0.009(2)
C59 0.0368(15) 0.0352(17) 0.078(2) 0.0201(16) 0.0036(15) 0.0121(13)
O5 0.100(3) 0.0567(19) 0.0724(19) 0.0035(15) 0.0006(17) 0.0001(18)
C58 0.0348(16) 0.0349(17) 0.092(3) 0.0200(17) 0.0033(16) 0.0075(13)
C67 0.055(2) 0.0362(19) 0.090(3) 0.0213(18) 0.0105(19) 0.0130(16)
C23 0.0418(17) 0.0362(17) 0.089(3) 0.0320(17) 0.0117(17) 0.0055(14)
C64 0.0473(19) 0.0295(16) 0.090(3) 0.0206(17) 0.0060(18) 0.0055(14)
C00C 0.075(3) 0.053(2) 0.073(3) 0.022(2) 0.001(2) 0.012(2)
C26 0.0505(19) 0.041(2) 0.082(3) 0.0246(18) 0.0142(18) 0.0001(16)
C47 0.061(2) 0.043(2) 0.066(2) 0.0210(17) 0.0033(17) 0.0161(16)
C48 0.0533(19) 0.045(2) 0.067(2) 0.0221(17) 0.0075(16) 0.0161(16)
C17 0.0352(16) 0.050(2) 0.115(3) 0.054(2) -0.0006(18) 0.0038(15)
C18 0.0330(16) 0.0441(19) 0.098(3) 0.040(2) -0.0042(17) -0.0021(14)
C65 0.0394(16) 0.0359(18) 0.093(3) 0.0311(18) 0.0115(17) 0.0052(14)
C24 0.0411(17) 0.0361(18) 0.108(3) 0.037(2) 0.0232(18) 0.0101(14)
C5 0.063(2) 0.059(3) 0.086(3) 0.035(2) -0.003(2) -0.0003(19)
C57 0.0320(16) 0.0409(19) 0.107(3) 0.017(2) 0.0041(17) 0.0044(14)
C7 0.0472(19) 0.0422(19) 0.086(3) 0.0309(19) 0.0007(17) -0.0019(15)
C22 0.053(2) 0.050(2) 0.097(3) 0.043(2) -0.002(2) -0.0061(17)
C62 0.050(2) 0.0380(19) 0.095(3) 0.0130(19) -0.0041(19) 0.0066(16)
C29 0.069(3) 0.038(2) 0.102(3) 0.030(2) 0.041(2) 0.0125(18)
C66 0.0438(18) 0.0383(19) 0.100(3) 0.0276(19) 0.0208(18) 0.0091(15)
C8 0.0453(19) 0.048(2) 0.094(3) 0.031(2) 0.0059(18) -0.0065(16)
C60 0.0316(15) 0.0385(17) 0.076(2) 0.0215(16) 0.0028(14) 0.0085(13)
C55 0.0350(16) 0.0406(19) 0.077(2) 0.0208(17) 0.0034(14) 0.0135(14)
C11 0.0383(18) 0.066(3) 0.140(5) 0.051(3) 0.016(2) 0.0064(18)
C63 0.053(2) 0.0346(18) 0.083(3) 0.0175(17) 0.0074(18) 0.0106(15)
C54 0.0314(16) 0.046(2) 0.093(3) 0.0248(19) 0.0059(16) 0.0094(14)
C19 0.0356(16) 0.046(2) 0.089(3) 0.0362(19) -0.0022(16) 0.0027(14)
C6 0.0485(19) 0.046(2) 0.087(3) 0.0336(19) -0.0007(18) -0.0032(15)
C14 0.0381(17) 0.047(2) 0.089(3) 0.035(2) -0.0006(16) -0.0035(15)
C4 0.071(3) 0.070(3) 0.091(3) 0.034(3) 0.004(2) -0.009(2)
C49 0.051(2) 0.058(2) 0.079(3) 0.024(2) 0.0138(18) 0.0239(18)
C9 0.065(3) 0.064(3) 0.093(3) 0.030(2) 0.016(2) -0.003(2)
C53 0.0370(18) 0.060(3) 0.116(4) 0.028(3) 0.010(2) 0.0140(17)
C21 0.051(2) 0.062(3) 0.123(4) 0.060(3) -0.014(2) -0.0088(19)
C68 0.073(3) 0.066(3) 0.087(3) 0.028(2) 0.012(2) 0.039(2)
C69 0.085(3) 0.093(4) 0.076(3) 0.030(3) 0.015(2) 0.054(3)
O4A 0.087(4) 0.054(3) 0.060(3) 0.013(3) 0.017(3) -0.015(3)
C13 0.0340(17) 0.047(2) 0.126(4) 0.047(2) 0.0006(19) -0.0012(15)
C12 0.0339(18) 0.065(3) 0.146(4) 0.063(3) 0.004(2) -0.0002(17)
C56 0.056(2) 0.043(2) 0.071(2) 0.0171(17) -0.0016(17) 0.0173(16)
C16 0.0335(18) 0.066(3) 0.140(4) 0.065(3) 0.000(2) 0.0045(17)
C25 0.0372(17) 0.051(2) 0.128(4) 0.050(3) 0.020(2) 0.0074(16)
C28 0.095(4) 0.058(3) 0.075(3) 0.015(2) 0.025(2) -0.027(2)
C70 0.077(3) 0.058(3) 0.092(3) 0.042(2) 0.035(2) 0.028(2)
C27 0.105(4) 0.058(3) 0.075(3) 0.020(2) 0.022(3) -0.031(3)
C15 0.0473(19) 0.051(2) 0.106(3) 0.044(2) -0.008(2) -0.0080(17)
C46 0.087(3) 0.074(3) 0.065(2) 0.019(2) 0.011(2) 0.032(3)
C3 0.100(4) 0.122(6) 0.112(5) 0.075(5) 0.009(4) -0.011(4)
C51 0.087(3) 0.051(2) 0.096(3) 0.015(2) 0.006(3) -0.001(2)
C50 0.066(3) 0.071(3) 0.074(3) 0.021(2) 0.012(2) 0.032(2)
C61 0.047(2) 0.068(3) 0.133(5) -0.002(3) -0.008(3) 0.014(2)
C31 0.101(4) 0.068(3) 0.114(4) 0.037(3) 0.061(3) 0.007(3)
C10 0.071(3) 0.114(5) 0.141(5) 0.090(5) 0.001(3) 0.017(3)
C52 0.046(2) 0.068(3) 0.107(3) 0.027(3) 0.022(2) 0.0203(19)
C30 0.055(3) 0.163(7) 0.111(4) 0.077(5) 0.004(3) 0.000(3)
C45 0.134(5) 0.086(4) 0.074(3) 0.016(3) 0.029(3) 0.038(4)
C20 0.043(2) 0.107(5) 0.201(7) 0.114(5) -0.023(3) -0.014(2)
C74 0.355(19) 0.271(16) 0.095(5) 0.098(8) 0.087(8) 0.244(16)
C75 0.266(13) 0.188(10) 0.072(4) 0.043(5) 0.027(5) 0.164(11)
C71 0.071(3) 0.112(6) 0.120(5) -0.021(4) -0.011(3) 0.022(4)
C32 0.210(11) 0.100(6) 0.105(5) 0.013(4) 0.082(6) -0.012(6)
C72 0.116(5) 0.111(5) 0.090(4) 0.042(3) 0.043(3) 0.073(4)
C37A 0.143(7) 0.083(5) 0.119(6) 0.018(4) 0.054(5) 0.007(5)
C38A 0.122(6) 0.084(4) 0.110(5) 0.035(4) 0.037(4) 0.001(4)
C43 0.177(10) 0.168(10) 0.117(6) 0.011(6) 0.052(6) 0.082(9)
O4 0.129(7) 0.058(4) 0.089(5) 0.008(4) 0.009(5) -0.022(4)
C44 0.166(9) 0.124(7) 0.095(5) -0.005(5) 0.015(5) 0.010(6)
C33A 0.081(7) 0.059(6) 0.065(6) -0.005(5) 0.032(6) -0.014(5)
C34A 0.054(4) 0.042(4) 0.097(6) 0.033(4) 0.036(4) 0.023(4)
C73 0.234(12) 0.216(12) 0.122(6) 0.105(8) 0.091(8) 0.155(11)
C39A 0.086(6) 0.063(5) 0.053(4) -0.001(4) 0.031(4) -0.023(4)
C36A 0.179(10) 0.089(5) 0.128(6) 0.012(5) 0.056(6) -0.010(6)
C76 0.106(9) 0.142(13) 0.076(6) 0.058(8) 0.029(6) 0.061(9)
C1 0.33(2) 0.44(3) 0.248(16) 0.28(2) 0.202(18) 0.23(2)
C35A 0.234(16) 0.165(12) 0.214(15) 0.080(12) 0.137(14) -0.007(12)
O8 0.208(12) 0.231(15) 0.104(7) 0.098(8) 0.061(7) 0.179(13)
C80 0.156(14) 0.21(2) 0.102(9) 0.083(11) 0.039(9) 0.142(15)
C77 0.102(8) 0.091(8) 0.113(9) 0.054(7) 0.028(7) 0.047(7)
C79 0.167(18) 0.156(17) 0.098(9) 0.065(11) 0.049(11) 0.093(15)
C37 0.194(11) 0.120(7) 0.109(6) 0.029(5) -0.007(6) -0.051(7)
C35 0.38(3) 0.227(18) 0.105(7) 0.060(9) -0.022(11) -0.15(2)
C38 0.142(8) 0.116(7) 0.165(9) 0.028(7) 0.005(7) 0.007(6)
C2 0.26(2) 0.70(7) 0.194(16) 0.24(3) -0.076(16) -0.24(3)
C39 0.188(17) 0.057(7) 0.122(10) 0.027(7) 0.031(10) -0.049(9)
C40 0.168(16) 0.088(10) 0.086(8) -0.003(7) 0.024(9) -0.030(10)
C81 0.23(3) 0.18(2) 0.131(15) 0.105(17) 0.082(18) 0.08(2)
C82A 0.22(3) 0.20(3) 0.20(2) 0.15(2) -0.08(2) -0.05(2)
C40A 0.178(14) 0.074(7) 0.057(5) 0.000(5) 0.037(7) -0.044(8)
C36 0.177(11) 0.170(12) 0.159(10) 0.080(9) 0.031(8) 0.005(9)
C41A 0.23(3) 0.106(14) 0.18(2) 0.051(14) -0.085(19) -0.030(16)
O8A 0.204(12) 0.082(6) 0.093(6) 0.037(5) 0.007(6) 0.065(7)
C80A 0.151(12) 0.089(8) 0.103(8) 0.065(7) 0.002(8) 0.047(8)
C77A 0.159(13) 0.088(9) 0.091(8) 0.041(7) -0.010(8) 0.060(9)
C81A 0.33(4) 0.136(18) 0.066(9) -0.001(11) 0.032(15) 0.09(2)
C78A 0.183(18) 0.131(14) 0.070(7) 0.041(8) -0.008(9) 0.022(13)
C41 0.51(7) 0.123(17) 0.111(13) -0.031(12) -0.09(2) 0.17(3)
C78 0.194(19) 0.128(14) 0.104(10) 0.062(10) 0.039(11) 0.077(14)
C42A 0.134(16) 0.26(3) 0.16(2) -0.11(2) 0.066(15) -0.08(2)
C76A 0.090(7) 0.076(7) 0.066(5) 0.022(5) 0.002(5) 0.028(6)
C82 0.49(9) 0.15(3) 0.25(4) 0.13(3) -0.11(5) -0.03(4)
C42 0.49(6) 0.140(18) 0.059(8) 0.015(9) -0.030(17) -0.10(3)
C34 0.094(8) 0.077(7) 0.067(5) 0.012(5) -0.004(5) -0.033(7)
C33 0.114(10) 0.077(7) 0.059(5) 0.032(5) -0.012(6) -0.041(8)
C79A 0.126(12) 0.168(16) 0.066(6) 0.043(8) 0.015(7) 0.086(13)
C83A 0.61(9) 0.123(19) 0.107(15) -0.030(14) -0.14(3) 0.15(4)
C83 0.61(9) 0.74(10) 0.21(3) 0.36(5) 0.24(5) 0.56(9)

loop_
_atom_type_symbol
_atom_type_description
_atom_type_scat_dispersion_real
_atom_type_scat_dispersion_imag
_atom_type_scat_source
C C 0.0181 0.0091 'International Tables Vol C Tables 4.2.6.8 and 6.1.1.4'
H H 0.0000 0.0000 'International Tables Vol C Tables 4.2.6.8 and 6.1.1.4'
O O 0.0492 0.0322 'International Tables Vol C Tables 4.2.6.8 and 6.1.1.4'

loop_
_exptl_crystal_face_index_h
_exptl_crystal_face_index_k
_exptl_crystal_face_index_l
_exptl_crystal_face_perp_dist
-1 11 -2 0.1792
3 -6 7 0.0895
-4 -2 -2 0.0688
3 -8 -2 0.1167
-2 9 2 0.1750
4 5 3 0.0709
4 4 5 0.0686
-2 -1 11 0.0587
1 -2 -10 0.0666
-3 -1 -7 0.0444

loop_
_geom_angle_atom_site_label_1
_geom_angle_atom_site_label_2
_geom_angle_atom_site_label_3
_geom_angle
_geom_angle_site_symmetry_1
_geom_angle_site_symmetry_3
_geom_angle_publ_flag
C5 O1 C10 117.7(4) . . ?
O6 C59 C58 121.5(4) . . ?
O6 C59 C60 121.3(3) . . ?
C60 C59 C58 116.9(3) . . ?
C00C O5 C51 118.0(4) . . ?
C59 C58 C57 103.5(3) . . ?
C62 C58 C59 112.3(3) . . ?
C62 C58 C57 112.5(3) . . ?
C62 C58 C66 107.7(3) . . ?
C66 C58 C59 111.8(3) . . ?
C66 C58 C57 109.0(3) . . ?
O7 C67 C64 121.0(4) . . ?
O7 C67 C68 120.5(3) . . ?
C64 C67 C68 118.4(4) . . ?
C26 C23 C22 115.8(3) . . ?
C24 C23 C26 119.8(4) . . ?
C24 C23 C22 124.4(4) . . ?
C67 C64 C63 115.7(4) . . ?
C65 C64 C67 120.2(4) . . ?
C65 C64 C63 124.1(3) . . ?
O5 C00C C47 123.4(4) . . ?
O5 C00C C46 116.8(5) . . ?
C47 C00C C46 119.8(5) . . ?
O3 C26 C23 121.4(4) . . ?
O3 C26 C27 118.9(4) . . ?
C23 C26 C27 119.5(4) . . ?
C00C C47 H47 119.4 . . ?
C48 C47 C00C 121.1(4) . . ?
C48 C47 H47 119.5 . . ?
C47 C48 C55 119.3(3) . . ?
C47 C48 C49 118.7(4) . . ?
C49 C48 C55 122.0(4) . . ?
C21 C17 C18 111.8(4) . . ?
C21 C17 C16 113.7(4) . . ?
C21 C17 C25 108.0(4) . . ?
C16 C17 C18 103.1(3) . . ?
C25 C17 C18 110.7(3) . . ?
C25 C17 C16 109.4(4) . . ?
O2 C18 C17 121.0(4) . . ?
O2 C18 C19 121.9(3) . . ?
C19 C18 C17 116.9(4) . . ?
C64 C65 C66 120.9(4) . . ?
C64 C65 C70 123.0(3) . . ?
C70 C65 C66 115.9(4) . . ?
C23 C24 C29 121.7(3) . . ?
C23 C24 C25 119.7(4) . . ?
C29 C24 C25 118.3(4) . . ?
O1 C5 C4 116.2(4) . . ?
C6 C5 O1 122.9(4) . . ?
C6 C5 C4 120.9(4) . . ?
C54 C57 C58 114.3(3) . . ?
C61 C57 C58 123.2(4) . . ?
C61 C57 C54 122.5(4) . . ?
C8 C7 C6 119.7(4) . . ?
C8 C7 C14 121.3(3) . . ?
C6 C7 C14 119.0(4) . . ?
C23 C22 H22A 109.1 . . ?
C23 C22 H22B 109.1 . . ?
C23 C22 C21 112.6(4) . . ?
H22A C22 H22B 107.8 . . ?
C21 C22 H22A 109.1 . . ?
C21 C22 H22B 109.1 . . ?
C58 C62 H62A 109.0 . . ?
C58 C62 H62B 109.1 . . ?
C58 C62 C63 112.8(3) . . ?
H62A C62 H62B 107.8 . . ?
C63 C62 H62A 109.0 . . ?
C63 C62 H62B 109.0 . . ?
C24 C29 H29 105.4 . . ?
C24 C29 C28 113.2(3) . . ?
C24 C29 C31 115.6(4) . . ?
C28 C29 H29 105.5 . . ?
C31 C29 H29 105.4 . . ?
C31 C29 C28 110.8(5) . . ?
C58 C66 H66A 108.3 . . ?
C58 C66 H66B 108.3 . . ?
C65 C66 C58 116.0(3) . . ?
C65 C66 H66A 108.3 . . ?
C65 C66 H66B 108.3 . . ?
H66A C66 H66B 107.4 . . ?
C7 C8 C11 123.3(4) . . ?
C7 C8 C9 118.4(4) . . ?
C9 C8 C11 118.3(4) . . ?
C59 C60 H60A 109.5 . . ?
C59 C60 H60B 109.5 . . ?
C59 C60 C55 110.7(3) . . ?
H60A C60 H60B 108.1 . . ?
C55 C60 H60A 109.5 . . ?
C55 C60 H60B 109.5 . . ?
C48 C55 C60 111.6(3) . . ?
C48 C55 C54 110.4(3) . . ?
C48 C55 C56 108.6(3) . . ?
C54 C55 C60 107.2(3) . . ?
C56 C55 C60 108.0(3) . . ?
C56 C55 C54 111.0(3) . . ?
C8 C11 H11A 108.9 . . ?
C8 C11 H11B 109.0 . . ?
H11A C11 H11B 107.8 . . ?
C12 C11 C8 113.1(4) . . ?
C12 C11 H11A 108.9 . . ?
C12 C11 H11B 109.0 . . ?
C64 C63 C62 111.9(4) . . ?
C64 C63 H63A 109.2 . . ?
C64 C63 H63B 109.2 . . ?
C62 C63 H63A 109.2 . . ?
C62 C63 H63B 109.2 . . ?
H63A C63 H63B 107.9 . . ?
C57 C54 C55 110.2(3) . . ?
C57 C54 H54 106.3 . . ?
C57 C54 C53 116.7(4) . . ?
C55 C54 H54 106.2 . . ?
C53 C54 C55 110.6(3) . . ?
C53 C54 H54 106.3 . . ?
C18 C19 H19A 109.7 . . ?
C18 C19 H19B 109.7 . . ?
C18 C19 C14 109.7(3) . . ?
H19A C19 H19B 108.2 . . ?
C14 C19 H19A 109.7 . . ?
C14 C19 H19B 109.7 . . ?
C5 C6 C7 120.4(4) . . ?
C5 C6 H6 119.8 . . ?
C7 C6 H6 119.8 . . ?
C7 C14 C19 111.2(3) . . ?
C7 C14 C13 110.9(4) . . ?
C7 C14 C15 108.8(3) . . ?
C13 C14 C19 107.3(3) . . ?
C15 C14 C19 107.7(4) . . ?
C15 C14 C13 110.9(3) . . ?
C5 C4 C3 119.5(5) . . ?
C9 C4 C5 116.4(4) . . ?
C9 C4 C3 124.1(5) . . ?
C48 C49 C52 121.6(4) . . ?
C50 C49 C48 118.3(5) . . ?
C50 C49 C52 120.0(4) . . ?
C8 C9 H9 118.0 . . ?
C4 C9 C8 124.0(5) . . ?
C4 C9 H9 118.0 . . ?
C54 C53 H53A 109.9 . . ?
C54 C53 H53B 109.9 . . ?
H53A C53 H53B 108.3 . . ?
C52 C53 C54 108.9(4) . . ?
C52 C53 H53A 109.9 . . ?
C52 C53 H53B 109.9 . . ?
C17 C21 C22 113.1(4) . . ?
C17 C21 H21A 109.0 . . ?
C17 C21 H21B 108.9 . . ?
C22 C21 H21A 109.0 . . ?
C22 C21 H21B 109.0 . . ?
H21A C21 H21B 107.8 . . ?
C67 C68 H68A 109.3 . . ?
C67 C68 H68B 109.3 . . ?
H68A C68 H68B 107.9 . . ?
C69 C68 C67 111.7(4) . . ?
C69 C68 H68A 109.3 . . ?
C69 C68 H68B 109.3 . . ?
C68 C69 C70 107.1(5) . . ?
C68 C69 C75 109.6(5) . . ?
C75 C69 C70 108.1(6) . . ?
C71 C69 C68 112.1(5) . . ?
C71 C69 C70 113.2(5) . . ?
C71 C69 C75 106.6(8) . . ?
C37A O4A C39A 118.9(7) . . ?
C14 C13 H13 106.0 . . ?
C12 C13 C14 109.9(3) . . ?
C12 C13 H13 106.0 . . ?
C16 C13 C14 111.9(4) . . ?
C16 C13 H13 106.0 . . ?
C16 C13 C12 116.3(4) . . ?
C11 C12 C13 109.0(4) . . ?
C11 C12 H12A 109.9 . . ?
C11 C12 H12B 109.9 . . ?
C13 C12 H12A 109.9 . . ?
C13 C12 H12B 109.9 . . ?
H12A C12 H12B 108.3 . . ?
C55 C56 H56A 109.4 . . ?
C55 C56 H56B 109.5 . . ?
C55 C56 H56C 109.5 . . ?
H56A C56 H56B 109.5 . . ?
H56A C56 H56C 109.5 . . ?
H56B C56 H56C 109.5 . . ?
C13 C16 C17 114.5(4) . . ?
C20 C16 C17 122.3(5) . . ?
C20 C16 C13 123.1(4) . . ?
C17 C25 H25A 108.1 . . ?
C17 C25 H25B 108.1 . . ?
C24 C25 C17 116.9(4) . . ?
C24 C25 H25A 108.1 . . ?
C24 C25 H25B 108.1 . . ?
H25A C25 H25B 107.3 . . ?
C29 C28 C34A 120.9(5) . . ?
C29 C28 C34 95.2(6) . . ?
C27 C28 C29 105.8(5) . . ?
C27 C28 C30 109.8(5) . . ?
C27 C28 C34A 114.6(4) . . ?
C27 C28 C34 105.7(5) . . ?
C30 C28 C29 111.4(4) . . ?
C30 C28 C34A 93.7(6) . . ?
C30 C28 C34 126.6(7) . . ?
C65 C70 C69 112.0(4) . . ?
C65 C70 H70 105.5 . . ?
C65 C70 C72 116.4(4) . . ?
C69 C70 H70 105.5 . . ?
C72 C70 C69 110.9(5) . . ?
C72 C70 H70 105.6 . . ?
C26 C27 C28 112.6(4) . . ?
C26 C27 H27A 109.1 . . ?
C26 C27 H27B 109.0 . . ?
C28 C27 H27A 109.1 . . ?
C28 C27 H27B 109.1 . . ?
H27A C27 H27B 107.8 . . ?
C14 C15 H15A 109.5 . . ?
C14 C15 H15B 109.5 . . ?
C14 C15 H15C 109.5 . . ?
H15A C15 H15B 109.5 . . ?
H15A C15 H15C 109.5 . . ?
H15B C15 H15C 109.5 . . ?
C00C C46 C45 118.0(6) . . ?
C50 C46 C00C 117.4(5) . . ?
C50 C46 C45 124.4(5) . . ?
C4 C3 H3 122.2 . . ?
C4 C3 C2 108.5(10) . . ?
C1 C3 C4 115.6(7) . . ?
C1 C3 H3 122.2 . . ?
C1 C3 C2 90.5(17) . . ?
O5 C51 H51A 109.5 . . ?
O5 C51 H51B 109.4 . . ?
O5 C51 H51C 109.5 . . ?
H51A C51 H51B 109.5 . . ?
H51A C51 H51C 109.5 . . ?
H51B C51 H51C 109.5 . . ?
C49 C50 H50 117.7 . . ?
C46 C50 C49 124.7(4) . . ?
C46 C50 H50 117.7 . . ?
C57 C61 H61A 120.0 . . ?
C57 C61 H61B 120.0 . . ?
H61A C61 H61B 120.0 . . ?
C29 C31 H31A 109.1 . . ?
C29 C31 H31B 109.1 . . ?
C29 C31 C32 112.5(5) . . ?
H31A C31 H31B 107.8 . . ?
C32 C31 H31A 109.1 . . ?
C32 C31 H31B 109.2 . . ?
O1 C10 H10A 109.5 . . ?
O1 C10 H10B 109.4 . . ?
O1 C10 H10C 109.5 . . ?
H10A C10 H10B 109.5 . . ?
H10A C10 H10C 109.5 . . ?
H10B C10 H10C 109.5 . . ?
C49 C52 C53 114.7(4) . . ?
C49 C52 H52A 108.6 . . ?
C49 C52 H52B 108.6 . . ?
C53 C52 H52A 108.6 . . ?
C53 C52 H52B 108.6 . . ?
H52A C52 H52B 107.6 . . ?
C28 C30 H30A 109.5 . . ?
C28 C30 H30B 109.4 . . ?
C28 C30 H30C 109.5 . . ?
H30A C30 H30B 109.5 . . ?
H30A C30 H30C 109.5 . . ?
H30B C30 H30C 109.5 . . ?
C46 C45 H45 109.1 . . ?
C43 C45 C46 112.3(8) . . ?
C43 C45 H45 109.3 . . ?
C44 C45 C46 111.5(6) . . ?
C44 C45 H45 109.2 . . ?
C44 C45 C43 105.3(7) . . ?
C16 C20 H20A 120.0 . . ?
C16 C20 H20B 120.0 . . ?
H20A C20 H20B 120.0 . . ?
C75 C74 H74 102.5 . . ?
C75 C74 C73 124.5(7) . . ?
C75 C74 C79 106.1(12) . . ?
C75 C74 C79A 121.7(9) . . ?
C73 C74 H74 102.5 . . ?
C73 C74 C79 115.6(11) . . ?
C73 C74 C79A 111.5(10) . . ?
C79 C74 H74 102.4 . . ?
C69 C75 C76A 126.5(7) . . ?
C74 C75 C69 120.0(6) . . ?
C74 C75 C76 122.7(8) . . ?
C74 C75 C76A 103.9(10) . . ?
C76 C75 C69 112.5(9) . . ?
C69 C71 H71A 109.5 . . ?
C69 C71 H71B 109.5 . . ?
C69 C71 H71C 109.5 . . ?
H71A C71 H71B 109.5 . . ?
H71A C71 H71C 109.5 . . ?
H71B C71 H71C 109.5 . . ?
C31 C32 H32A 108.6 . . ?
C31 C32 H32B 108.5 . . ?
C31 C32 H32 122.1 . . ?
C31 C32 C33A 114.9(6) . . ?
H32A C32 H32B 107.5 . . ?
C33A C32 H32A 108.6 . . ?
C33A C32 H32B 108.5 . . ?
C33 C32 C31 115.9(8) . . ?
C33 C32 H32 122.0 . . ?
C70 C72 H72A 108.9 . . ?
C70 C72 H72B 108.8 . . ?
H72A C72 H72B 107.7 . . ?
C73 C72 C70 113.6(6) . . ?
C73 C72 H72A 109.0 . . ?
C73 C72 H72B 108.8 . . ?
O4A C37A C38A 123.5(7) . . ?
O4A C37A C36A 114.7(8) . . ?
C38A C37A C36A 121.8(9) . . ?
C37A C38A H38A 119.4 . . ?
C34A C38A C37A 121.2(8) . . ?
C34A C38A H38A 119.4 . . ?
C45 C43 H43A 109.5 . . ?
C45 C43 H43B 109.3 . . ?
C45 C43 H43C 109.6 . . ?
H43A C43 H43B 109.5 . . ?
H43A C43 H43C 109.5 . . ?
H43B C43 H43C 109.5 . . ?
C37 O4 C39 116.9(9) . . ?
C45 C44 H44A 109.5 . . ?
C45 C44 H44B 109.3 . . ?
C45 C44 H44C 109.6 . . ?
H44A C44 H44B 109.5 . . ?
H44A C44 H44C 109.5 . . ?
H44B C44 H44C 109.5 . . ?
C34A C33A C32 117.2(10) . . ?
C35A C33A C32 124.5(8) . . ?
C35A C33A C34A 118.0(10) . . ?
C38A C34A C28 122.2(7) . . ?
C38A C34A C33A 118.2(10) . . ?
C33A C34A C28 119.1(8) . . ?
C74 C73 C72 114.5(6) . . ?
C74 C73 H73A 108.6 . . ?
C74 C73 H73B 108.7 . . ?
C72 C73 H73A 108.5 . . ?
C72 C73 H73B 108.7 . . ?
H73A C73 H73B 107.6 . . ?
O4A C39A H39A 109.5 . . ?
O4A C39A H39B 109.4 . . ?
O4A C39A H39C 109.6 . . ?
H39A C39A H39B 109.5 . . ?
H39A C39A H39C 109.5 . . ?
H39B C39A H39C 109.5 . . ?
C37A C36A C40A 118.9(9) . . ?
C35A C36A C37A 115.5(11) . . ?
C35A C36A C40A 125.4(11) . . ?
C75 C76 H76 120.0 . . ?
C77 C76 C75 120.0(10) . . ?
C77 C76 H76 120.0 . . ?
C3 C1 H1A 109.9 . . ?
C3 C1 H1B 109.5 . . ?
C3 C1 H1C 109.6 . . ?
H1A C1 H1B 109.3 . . ?
H1A C1 H1C 109.3 . . ?
H1B C1 H1C 109.3 . . ?
C33A C35A C36A 124.9(11) . . ?
C33A C35A H35A 117.6 . . ?
C36A C35A H35A 117.5 . . ?
C77 O8 C80 117.1(9) . . ?
O8 C80 H80A 109.4 . . ?
O8 C80 H80B 109.5 . . ?
O8 C80 H80C 109.5 . . ?
H80A C80 H80B 109.5 . . ?
H80A C80 H80C 109.5 . . ?
H80B C80 H80C 109.5 . . ?
C76 C77 O8 122.0(11) . . ?
C76 C77 C78 124.3(11) . . ?
O8 C77 C78 113.7(12) . . ?
C74 C79 H79 118.3 . . ?
C78 C79 C74 123.5(16) . . ?
C78 C79 H79 118.2 . . ?
C38 C37 O4 119.8(11) . . ?
C36 C37 O4 115.0(11) . . ?
C36 C37 C38 125.0(12) . . ?
C36 C35 H35 121.7 . . ?
C36 C35 C33 116.5(16) . . ?
C33 C35 H35 121.9 . . ?
C37 C38 H38 120.5 . . ?
C37 C38 C34 119.1(12) . . ?
C34 C38 H38 120.4 . . ?
C3 C2 H2A 109.6 . . ?
C3 C2 H2B 109.3 . . ?
C3 C2 H2C 109.7 . . ?
H2A C2 H2B 109.4 . . ?
H2A C2 H2C 109.4 . . ?
H2B C2 H2C 109.4 . . ?
O4 C39 H39D 109.4 . . ?
O4 C39 H39E 109.4 . . ?
O4 C39 H39F 109.6 . . ?
H39D C39 H39E 109.5 . . ?
H39D C39 H39F 109.5 . . ?
H39E C39 H39F 109.5 . . ?
C36 C40 H40 113.5 . . ?
C36 C40 C41 102.8(14) . . ?
C36 C40 C42 107.4(15) . . ?
C41 C40 H40 112.8 . . ?
C42 C40 H40 114.0 . . ?
C42 C40 C41 105(3) . . ?
C78 C81 C83 105(3) . . ?
C82 C81 C78 114(2) . . ?
C82 C81 C83 123(4) . . ?
C36A C40A H40A 108.2 . . ?
C36A C40A C42A 104.9(14) . . ?
C41A C40A C36A 109.6(13) . . ?
C41A C40A H40A 108.3 . . ?
C41A C40A C42A 117(2) . . ?
C42A C40A H40A 108.4 . . ?
C37 C36 C35 119.4(14) . . ?
C37 C36 C40 120.3(13) . . ?
C35 C36 C40 120.0(13) . . ?
C40A C41A H41A 109.8 . . ?
C40A C41A H41B 109.3 . . ?
C40A C41A H41C 109.4 . . ?
H41A C41A H41B 109.5 . . ?
H41A C41A H41C 109.5 . . ?
H41B C41A H41C 109.5 . . ?
C77A O8A C80A 116.0(10) . . ?
O8A C80A H80D 109.5 . . ?
O8A C80A H80E 109.4 . . ?
O8A C80A H80F 109.5 . . ?
H80D C80A H80E 109.5 . . ?
H80D C80A H80F 109.5 . . ?
H80E C80A H80F 109.5 . . ?
C78A C77A O8A 118.1(12) . . ?
C78A C77A C76A 117.5(12) . . ?
C76A C77A O8A 123.8(13) . . ?
C82A C81A H81A 108.4 . . ?
C82A C81A C78A 110(3) . . ?
C78A C81A H81A 108.6 . . ?
C83A C81A C82A 120(3) . . ?
C83A C81A H81A 109.1 . . ?
C83A C81A C78A 100(2) . . ?
C77A C78A C81A 121.3(15) . . ?
C79A C78A C77A 117.4(12) . . ?
C79A C78A C81A 121.1(16) . . ?
C40 C41 H41D 124.9 . . ?
C40 C41 H41E 123.6 . . ?
C40 C41 H41F 123.9 . . ?
H41D C41 H41E 91.4 . . ?
H41D C41 H41F 91.4 . . ?
H41E C41 H41F 91.9 . . ?
C77 C78 C81 122.3(16) . . ?
C79 C78 C77 114.0(13) . . ?
C79 C78 C81 123.5(16) . . ?
C40A C42A H42A 112.3 . . ?
C40A C42A H42B 112.6 . . ?
C40A C42A H42C 112.3 . . ?
H42A C42A H42B 106.4 . . ?
H42A C42A H42C 106.4 . . ?
H42B C42A H42C 106.3 . . ?
C75 C76A H76A 115.3 . . ?
C77A C76A C75 129.4(10) . . ?
C77A C76A H76A 115.3 . . ?
C81 C82 H82A 122.3 . . ?
C81 C82 H82B 122.2 . . ?
C81 C82 H82C 122.3 . . ?
H82A C82 H82B 94.2 . . ?
H82A C82 H82C 94.1 . . ?
H82B C82 H82C 94.1 . . ?
C40 C42 H42D 109.1 . . ?
C40 C42 H42E 110.5 . . ?
C40 C42 H42F 110.3 . . ?
H42D C42 H42E 108.8 . . ?
H42D C42 H42F 109.1 . . ?
H42E C42 H42F 109.0 . . ?
C38 C34 C28 123.1(10) . . ?
C33 C34 C28 120.3(9) . . ?
C33 C34 C38 116.2(11) . . ?
C32 C33 C35 109.4(13) . . ?
C32 C33 C34 127.0(11) . . ?
C34 C33 C35 122.6(11) . . ?
C74 C79A H79A 117.4 . . ?
C78A C79A C74 125.3(13) . . ?
C78A C79A H79A 117.3 . . ?
C81 C83 H83A 111.1 . . ?
C81 C83 H83B 110.1 . . ?
C81 C83 H83C 107.4 . . ?
H83A C83 H83B 109.4 . . ?
H83A C83 H83C 109.3 . . ?
H83B C83 H83C 109.5 . . ?

loop_
_geom_bond_atom_site_label_1
_geom_bond_atom_site_label_2
_geom_bond_distance
_geom_bond_site_symmetry_2
_geom_bond_publ_flag
O6 C59 1.210(5) . ?
O2 C18 1.207(6) . ?
O7 C67 1.234(6) . ?
O3 C26 1.242(5) . ?
O1 C5 1.384(6) . ?
O1 C10 1.430(8) . ?
C59 C58 1.531(5) . ?
C59 C60 1.505(5) . ?
O5 C00C 1.373(7) . ?
O5 C51 1.431(7) . ?
C58 C57 1.542(4) . ?
C58 C62 1.522(6) . ?
C58 C66 1.532(6) . ?
C67 C64 1.476(5) . ?
C67 C68 1.513(7) . ?
C23 C26 1.458(5) . ?
C23 C24 1.342(6) . ?
C23 C22 1.505(7) . ?
C64 C65 1.310(6) . ?
C64 C63 1.520(6) . ?
C00C C47 1.401(6) . ?
C00C C46 1.415(7) . ?
C26 C27 1.491(7) . ?
C47 H47 0.9500 . ?
C47 C48 1.394(6) . ?
C48 C55 1.524(6) . ?
C48 C49 1.407(6) . ?
C17 C18 1.548(5) . ?
C17 C21 1.519(6) . ?
C17 C16 1.546(5) . ?
C17 C25 1.532(8) . ?
C18 C19 1.523(5) . ?
C65 C66 1.526(4) . ?
C65 C70 1.511(6) . ?
C24 C29 1.488(7) . ?
C24 C25 1.508(5) . ?
C5 C6 1.378(6) . ?
C5 C4 1.420(8) . ?
C57 C54 1.517(6) . ?
C57 C61 1.311(8) . ?
C7 C8 1.371(6) . ?
C7 C6 1.413(5) . ?
C7 C14 1.516(6) . ?
C22 H22A 0.9900 . ?
C22 H22B 0.9900 . ?
C22 C21 1.534(6) . ?
C62 H62A 0.9900 . ?
C62 H62B 0.9900 . ?
C62 C63 1.534(5) . ?
C29 H29 1.0000 . ?
C29 C28 1.563(7) . ?
C29 C31 1.533(7) . ?
C66 H66A 0.9900 . ?
C66 H66B 0.9900 . ?
C8 C11 1.516(6) . ?
C8 C9 1.402(7) . ?
C60 H60A 0.9900 . ?
C60 H60B 0.9900 . ?
C60 C55 1.562(4) . ?
C55 C54 1.556(5) . ?
C55 C56 1.527(5) . ?
C11 H11A 0.9900 . ?
C11 H11B 0.9900 . ?
C11 C12 1.502(8) . ?
C63 H63A 0.9900 . ?
C63 H63B 0.9900 . ?
C54 H54 1.0000 . ?
C54 C53 1.533(4) . ?
C19 H19A 0.9900 . ?
C19 H19B 0.9900 . ?
C19 C14 1.562(5) . ?
C6 H6 0.9500 . ?
C14 C13 1.552(5) . ?
C14 C15 1.534(7) . ?
C4 C9 1.372(8) . ?
C4 C3 1.519(7) . ?
C49 C50 1.386(7) . ?
C49 C52 1.507(7) . ?
C9 H9 0.9500 . ?
C53 H53A 0.9900 . ?
C53 H53B 0.9900 . ?
C53 C52 1.518(8) . ?
C21 H21A 0.9900 . ?
C21 H21B 0.9900 . ?
C68 H68A 0.9900 . ?
C68 H68B 0.9900 . ?
C68 C69 1.512(8) . ?
C69 C70 1.551(7) . ?
C69 C75 1.529(9) . ?
C69 C71 1.451(12) . ?
O4A C37A 1.358(11) . ?
O4A C39A 1.468(9) . ?
C13 H13 1.0000 . ?
C13 C12 1.532(5) . ?
C13 C16 1.502(7) . ?
C12 H12A 0.9900 . ?
C12 H12B 0.9900 . ?
C56 H56A 0.9800 . ?
C56 H56B 0.9800 . ?
C56 H56C 0.9800 . ?
C16 C20 1.321(8) . ?
C25 H25A 0.9900 . ?
C25 H25B 0.9900 . ?
C28 C27 1.513(7) . ?
C28 C30 1.509(10) . ?
C28 C34A 1.588(13) . ?
C28 C34 1.627(14) . ?
C70 H70 1.0000 . ?
C70 C72 1.515(8) . ?
C27 H27A 0.9900 . ?
C27 H27B 0.9900 . ?
C15 H15A 0.9800 . ?
C15 H15B 0.9800 . ?
C15 H15C 0.9800 . ?
C46 C50 1.351(9) . ?
C46 C45 1.539(8) . ?
C3 H3 0.9500 . ?
C3 C1 1.401(16) . ?
C3 C2 1.55(3) . ?
C51 H51A 0.9800 . ?
C51 H51B 0.9800 . ?
C51 H51C 0.9800 . ?
C50 H50 0.9500 . ?
C61 H61A 0.9500 . ?
C61 H61B 0.9500 . ?
C31 H31A 0.9900 . ?
C31 H31B 0.9900 . ?
C31 C32 1.540(12) . ?
C10 H10A 0.9800 . ?
C10 H10B 0.9800 . ?
C10 H10C 0.9800 . ?
C52 H52A 0.9900 . ?
C52 H52B 0.9900 . ?
C30 H30A 0.9800 . ?
C30 H30B 0.9800 . ?
C30 H30C 0.9800 . ?
C45 H45 1.0000 . ?
C45 C43 1.542(13) . ?
C45 C44 1.516(13) . ?
C20 H20A 0.9500 . ?
C20 H20B 0.9500 . ?
C74 H74 1.0000 . ?
C74 C75 1.409(12) . ?
C74 C73 1.469(11) . ?
C74 C79 1.69(3) . ?
C74 C79A 1.49(2) . ?
C75 C76 1.524(16) . ?
C75 C76A 1.558(15) . ?
C71 H71A 0.9800 . ?
C71 H71B 0.9800 . ?
C71 H71C 0.9800 . ?
C32 H32A 0.9900 . ?
C32 H32B 0.9900 . ?
C32 H32 0.9500 . ?
C32 C33A 1.754(17) . ?
C32 C33 1.296(15) . ?
C72 H72A 0.9900 . ?
C72 H72B 0.9900 . ?
C72 C73 1.512(9) . ?
C37A C38A 1.368(12) . ?
C37A C36A 1.381(11) . ?
C38A H38A 0.9500 . ?
C38A C34A 1.347(12) . ?
C43 H43A 0.9800 . ?
C43 H43B 0.9800 . ?
C43 H43C 0.9800 . ?
O4 C37 1.372(13) . ?
O4 C39 1.500(18) . ?
C44 H44A 0.9800 . ?
C44 H44B 0.9800 . ?
C44 H44C 0.9800 . ?
C33A C34A 1.425(13) . ?
C33A C35A 1.34(2) . ?
C73 H73A 0.9900 . ?
C73 H73B 0.9900 . ?
C39A H39A 0.9800 . ?
C39A H39B 0.9800 . ?
C39A H39C 0.9800 . ?
C36A C35A 1.363(19) . ?
C36A C40A 1.570(17) . ?
C76 H76 0.9500 . ?
C76 C77 1.336(17) . ?
C1 H1A 0.9819 . ?
C1 H1B 0.9818 . ?
C1 H1C 0.9818 . ?
C35A H35A 0.9500 . ?
O8 C80 1.450(17) . ?
O8 C77 1.424(13) . ?
C80 H80A 0.9800 . ?
C80 H80B 0.9800 . ?
C80 H80C 0.9800 . ?
C77 C78 1.42(2) . ?
C79 H79 0.9500 . ?
C79 C78 1.37(2) . ?
C37 C38 1.394(16) . ?
C37 C36 1.342(15) . ?
C35 H35 0.9500 . ?
C35 C36 1.41(2) . ?
C35 C33 1.51(3) . ?
C38 H38 0.9500 . ?
C38 C34 1.478(17) . ?
C2 H2A 0.9807 . ?
C2 H2B 0.9807 . ?
C2 H2C 0.9807 . ?
C39 H39D 0.9800 . ?
C39 H39E 0.9800 . ?
C39 H39F 0.9800 . ?
C40 H40 1.0000 . ?
C40 C36 1.52(2) . ?
C40 C41 1.77(4) . ?
C40 C42 1.53(3) . ?
C81 C78 1.53(3) . ?
C81 C82 1.39(6) . ?
C81 C83 1.68(6) . ?
C82A C81A 1.27(5) . ?
C40A H40A 1.0000 . ?
C40A C41A 1.43(3) . ?
C40A C42A 1.62(3) . ?
C41A H41A 0.9800 . ?
C41A H41B 0.9800 . ?
C41A H41C 0.9800 . ?
O8A C80A 1.421(18) . ?
O8A C77A 1.390(14) . ?
C80A H80D 0.9800 . ?
C80A H80E 0.9800 . ?
C80A H80F 0.9800 . ?
C77A C78A 1.36(2) . ?
C77A C76A 1.368(17) . ?
C81A H81A 1.0000 . ?
C81A C78A 1.68(3) . ?
C81A C83A 1.23(6) . ?
C78A C79A 1.30(2) . ?
C41 H41D 1.1667 . ?
C41 H41E 1.1520 . ?
C41 H41F 1.1551 . ?
C42A H42A 1.0120 . ?
C42A H42B 1.0128 . ?
C42A H42C 1.0120 . ?
C76A H76A 0.9500 . ?
C82 H82A 1.0952 . ?
C82 H82B 1.0951 . ?
C82 H82C 1.0954 . ?
C42 H42D 0.9846 . ?
C42 H42E 0.9854 . ?
C42 H42F 0.9853 . ?
C34 C33 1.369(18) . ?
C79A H79A 0.9500 . ?
C83 H83A 0.9810 . ?
C83 H83B 0.9809 . ?
C83 H83C 0.9807 . ?

loop_
_geom_torsion_atom_site_label_1
_geom_torsion_atom_site_label_2
_geom_torsion_atom_site_label_3
_geom_torsion_atom_site_label_4
_geom_torsion
_geom_torsion_site_symmetry_1
_geom_torsion_site_symmetry_2
_geom_torsion_site_symmetry_3
_geom_torsion_site_symmetry_4
_geom_torsion_publ_flag
O6 C59 C58 C57 -118.1(4) . . . . ?
O6 C59 C58 C62 3.5(5) . . . . ?
O6 C59 C58 C66 124.7(4) . . . . ?
O6 C59 C60 C55 115.7(4) . . . . ?
O2 C18 C19 C14 116.1(4) . . . . ?
O7 C67 C64 C65 -176.6(4) . . . . ?
O7 C67 C64 C63 6.5(6) . . . . ?
O7 C67 C68 C69 148.3(5) . . . . ?
O3 C26 C27 C28 150.6(5) . . . . ?
O1 C5 C6 C7 -179.2(5) . . . . ?
O1 C5 C4 C9 177.9(5) . . . . ?
O1 C5 C4 C3 -2.9(8) . . . . ?
C59 C58 C57 C54 -57.4(5) . . . . ?
C59 C58 C57 C61 122.8(6) . . . . ?
C59 C58 C62 C63 64.5(5) . . . . ?
C59 C58 C66 C65 -80.3(4) . . . . ?
C59 C60 C55 C48 175.4(3) . . . . ?
C59 C60 C55 C54 54.4(4) . . . . ?
C59 C60 C55 C56 -65.2(4) . . . . ?
O5 C00C C47 C48 -176.8(4) . . . . ?
O5 C00C C46 C50 176.6(4) . . . . ?
O5 C00C C46 C45 -7.9(6) . . . . ?
C58 C59 C60 C55 -58.3(4) . . . . ?
C58 C57 C54 C55 62.8(4) . . . . ?
C58 C57 C54 C53 -170.1(4) . . . . ?
C58 C62 C63 C64 45.2(5) . . . . ?
C67 C64 C65 C66 -177.4(3) . . . . ?
C67 C64 C65 C70 -3.8(6) . . . . ?
C67 C64 C63 C62 162.6(3) . . . . ?
C67 C68 C69 C70 56.5(6) . . . . ?
C67 C68 C69 C75 173.6(8) . . . . ?
C67 C68 C69 C71 -68.3(6) . . . . ?
C23 C26 C27 C28 -33.8(7) . . . . ?
C23 C24 C29 C28 29.9(5) . . . . ?
C23 C24 C29 C31 159.1(4) . . . . ?
C23 C24 C25 C17 -16.5(5) . . . . ?
C23 C22 C21 C17 43.0(5) . . . . ?
C64 C67 C68 C69 -34.9(7) . . . . ?
C64 C65 C66 C58 -15.0(5) . . . . ?
C64 C65 C70 C69 28.5(7) . . . . ?
C64 C65 C70 C72 157.5(5) . . . . ?
C00C C47 C48 C55 179.6(3) . . . . ?
C00C C47 C48 C49 0.7(5) . . . . ?
C00C C46 C50 C49 0.0(7) . . . . ?
C00C C46 C45 C43 172.8(7) . . . . ?
C00C C46 C45 C44 -69.2(9) . . . . ?
C26 C23 C24 C29 -3.9(5) . . . . ?
C26 C23 C24 C25 -177.7(3) . . . . ?
C26 C23 C22 C21 164.6(3) . . . . ?
C47 C00C C46 C50 -1.1(6) . . . . ?
C47 C00C C46 C45 174.4(4) . . . . ?
C47 C48 C55 C60 43.7(4) . . . . ?
C47 C48 C55 C54 162.8(3) . . . . ?
C47 C48 C55 C56 -75.3(4) . . . . ?
C47 C48 C49 C50 -1.7(5) . . . . ?
C47 C48 C49 C52 178.3(4) . . . . ?
C48 C55 C54 C57 -178.8(3) . . . . ?
C48 C55 C54 C53 50.7(4) . . . . ?
C48 C49 C50 C46 1.5(7) . . . . ?
C48 C49 C52 C53 -13.2(6) . . . . ?
C17 C18 C19 C14 -59.0(5) . . . . ?
C18 C17 C21 C22 64.5(5) . . . . ?
C18 C17 C16 C13 -56.1(6) . . . . ?
C18 C17 C16 C20 122.1(6) . . . . ?
C18 C17 C25 C24 -78.5(4) . . . . ?
C18 C19 C14 C7 175.5(3) . . . . ?
C18 C19 C14 C13 54.1(5) . . . . ?
C18 C19 C14 C15 -65.4(4) . . . . ?
C65 C64 C63 C62 -14.3(5) . . . . ?
C65 C70 C72 C73 172.2(8) . . . . ?
C24 C23 C26 O3 -179.0(4) . . . . ?
C24 C23 C26 C27 5.5(6) . . . . ?
C24 C23 C22 C21 -13.2(5) . . . . ?
C24 C29 C28 C27 -54.0(5) . . . . ?
C24 C29 C28 C30 65.3(6) . . . . ?
C24 C29 C28 C34A 173.7(5) . . . . ?
C24 C29 C28 C34 -162.0(5) . . . . ?
C24 C29 C31 C32 173.1(6) . . . . ?
C5 C4 C9 C8 1.4(8) . . . . ?
C5 C4 C3 C1 173.5(15) . . . . ?
C5 C4 C3 C2 -86.7(18) . . . . ?
C57 C58 C62 C63 -179.3(3) . . . . ?
C57 C58 C66 C65 165.9(3) . . . . ?
C57 C54 C53 C52 168.0(4) . . . . ?
C7 C8 C11 C12 -14.6(7) . . . . ?
C7 C8 C9 C4 1.9(7) . . . . ?
C7 C14 C13 C12 50.7(5) . . . . ?
C7 C14 C13 C16 -178.5(4) . . . . ?
C22 C23 C26 O3 3.1(5) . . . . ?
C22 C23 C26 C27 -172.4(4) . . . . ?
C22 C23 C24 C29 173.7(4) . . . . ?
C22 C23 C24 C25 -0.1(5) . . . . ?
C62 C58 C57 C54 -178.9(4) . . . . ?
C62 C58 C57 C61 1.3(7) . . . . ?
C62 C58 C66 C65 43.6(4) . . . . ?
C29 C24 C25 C17 169.5(3) . . . . ?
C29 C28 C27 C26 55.4(6) . . . . ?
C29 C28 C34A C38A 155.8(7) . . . . ?
C29 C28 C34A C33A -16.0(11) . . . . ?
C29 C28 C34 C38 139.5(12) . . . . ?
C29 C28 C34 C33 -48.0(14) . . . . ?
C29 C31 C32 C33A 46.6(11) . . . . ?
C29 C31 C32 C33 14.0(15) . . . . ?
C66 C58 C57 C54 61.7(4) . . . . ?
C66 C58 C57 C61 -118.1(6) . . . . ?
C66 C58 C62 C63 -59.1(5) . . . . ?
C66 C65 C70 C69 -157.6(4) . . . . ?
C66 C65 C70 C72 -28.6(7) . . . . ?
C8 C7 C6 C5 1.2(7) . . . . ?
C8 C7 C14 C19 -137.8(4) . . . . ?
C8 C7 C14 C13 -18.5(5) . . . . ?
C8 C7 C14 C15 103.7(4) . . . . ?
C8 C11 C12 C13 46.3(6) . . . . ?
C60 C59 C58 C57 55.8(4) . . . . ?
C60 C59 C58 C62 177.4(3) . . . . ?
C60 C59 C58 C66 -61.3(4) . . . . ?
C60 C55 C54 C57 -57.0(4) . . . . ?
C60 C55 C54 C53 172.5(4) . . . . ?
C55 C48 C49 C50 179.3(3) . . . . ?
C55 C48 C49 C52 -0.6(6) . . . . ?
C55 C54 C53 C52 -65.0(5) . . . . ?
C11 C8 C9 C4 -179.7(5) . . . . ?
C63 C64 C65 C66 -0.7(6) . . . . ?
C63 C64 C65 C70 172.9(4) . . . . ?
C54 C53 C52 C49 45.0(5) . . . . ?
C19 C14 C13 C12 172.3(4) . . . . ?
C19 C14 C13 C16 -56.9(5) . . . . ?
C6 C5 C4 C9 -3.4(7) . . . . ?
C6 C5 C4 C3 175.7(6) . . . . ?
C6 C7 C8 C11 178.5(5) . . . . ?
C6 C7 C8 C9 -3.2(6) . . . . ?
C6 C7 C14 C19 44.0(5) . . . . ?
C6 C7 C14 C13 163.2(4) . . . . ?
C6 C7 C14 C15 -74.5(5) . . . . ?
C14 C7 C8 C11 0.3(7) . . . . ?
C14 C7 C8 C9 178.6(4) . . . . ?
C14 C7 C6 C5 179.5(4) . . . . ?
C14 C13 C12 C11 -65.7(6) . . . . ?
C14 C13 C16 C17 61.8(6) . . . . ?
C14 C13 C16 C20 -116.4(6) . . . . ?
C4 C5 C6 C7 2.2(7) . . . . ?
C49 C48 C55 C60 -137.4(4) . . . . ?
C49 C48 C55 C54 -18.2(4) . . . . ?
C49 C48 C55 C56 103.7(4) . . . . ?
C9 C8 C11 C12 167.1(4) . . . . ?
C9 C4 C3 C1 -7.4(17) . . . . ?
C9 C4 C3 C2 92.4(18) . . . . ?
C21 C17 C18 O2 3.4(6) . . . . ?
C21 C17 C18 C19 178.6(4) . . . . ?
C21 C17 C16 C13 -177.4(4) . . . . ?
C21 C17 C16 C20 0.8(8) . . . . ?
C21 C17 C25 C24 44.3(4) . . . . ?
C68 C67 C64 C65 6.7(6) . . . . ?
C68 C67 C64 C63 -170.3(4) . . . . ?
C68 C69 C70 C65 -53.5(6) . . . . ?
C68 C69 C70 C72 174.6(5) . . . . ?
C68 C69 C75 C74 -143.7(15) . . . . ?
C68 C69 C75 C76 60.1(14) . . . . ?
C68 C69 C75 C76A -3.0(17) . . . . ?
C69 C70 C72 C73 -58.2(10) . . . . ?
C69 C75 C76 C77 165.5(15) . . . . ?
C69 C75 C76A C77A -167.7(15) . . . . ?
O4A C37A C38A C34A -177.8(8) . . . . ?
O4A C37A C36A C35A 176.4(12) . . . . ?
O4A C37A C36A C40A 1.1(16) . . . . ?
C12 C13 C16 C17 -170.8(4) . . . . ?
C12 C13 C16 C20 11.1(8) . . . . ?
C56 C55 C54 C57 60.7(4) . . . . ?
C56 C55 C54 C53 -69.8(4) . . . . ?
C16 C17 C18 O2 -119.1(5) . . . . ?
C16 C17 C18 C19 56.1(5) . . . . ?
C16 C17 C21 C22 -179.2(4) . . . . ?
C16 C17 C25 C24 168.5(3) . . . . ?
C16 C13 C12 C11 165.8(4) . . . . ?
C25 C17 C18 O2 124.0(4) . . . . ?
C25 C17 C18 C19 -60.9(4) . . . . ?
C25 C17 C21 C22 -57.6(5) . . . . ?
C25 C17 C16 C13 61.8(5) . . . . ?
C25 C17 C16 C20 -120.1(7) . . . . ?
C25 C24 C29 C28 -156.3(4) . . . . ?
C25 C24 C29 C31 -27.0(6) . . . . ?
C28 C29 C31 C32 -56.6(8) . . . . ?
C28 C34 C33 C32 13(3) . . . . ?
C28 C34 C33 C35 -179.9(16) . . . . ?
C70 C65 C66 C58 170.9(4) . . . . ?
C70 C69 C75 C74 -27.3(18) . . . . ?
C70 C69 C75 C76 176.6(10) . . . . ?
C70 C69 C75 C76A 113.5(13) . . . . ?
C70 C72 C73 C74 26.5(18) . . . . ?
C27 C28 C34A C38A 27.3(10) . . . . ?
C27 C28 C34A C33A -144.5(9) . . . . ?
C27 C28 C34 C38 31.4(14) . . . . ?
C27 C28 C34 C33 -156.1(13) . . . . ?
C15 C14 C13 C12 -70.3(5) . . . . ?
C15 C14 C13 C16 60.5(4) . . . . ?
C46 C00C C47 C48 0.8(6) . . . . ?
C3 C4 C9 C8 -177.7(6) . . . . ?
C51 O5 C00C C47 -4.0(6) . . . . ?
C51 O5 C00C C46 178.3(4) . . . . ?
C50 C49 C52 C53 166.9(4) . . . . ?
C50 C46 C45 C43 -12.0(9) . . . . ?
C50 C46 C45 C44 106.0(8) . . . . ?
C61 C57 C54 C55 -117.4(6) . . . . ?
C61 C57 C54 C53 9.7(7) . . . . ?
C31 C29 C28 C27 174.4(4) . . . . ?
C31 C29 C28 C30 -66.4(6) . . . . ?
C31 C29 C28 C34A 42.1(7) . . . . ?
C31 C29 C28 C34 66.4(6) . . . . ?
C31 C32 C33A C34A -19.9(15) . . . . ?
C31 C32 C33A C35A 166.6(15) . . . . ?
C31 C32 C33 C35 -161.0(14) . . . . ?
C31 C32 C33 C34 7(2) . . . . ?
C10 O1 C5 C6 -2.5(8) . . . . ?
C10 O1 C5 C4 176.2(6) . . . . ?
C52 C49 C50 C46 -178.6(5) . . . . ?
C30 C28 C27 C26 -65.0(7) . . . . ?
C30 C28 C34A C38A -86.4(8) . . . . ?
C30 C28 C34A C33A 101.8(9) . . . . ?
C30 C28 C34 C38 -98.9(12) . . . . ?
C30 C28 C34 C33 73.6(15) . . . . ?
C45 C46 C50 C49 -175.2(5) . . . . ?
C74 C75 C76 C77 10(3) . . . . ?
C74 C75 C76A C77A -22(2) . . . . ?
C74 C79 C78 C77 29(3) . . . . ?
C74 C79 C78 C81 -157(3) . . . . ?
C75 C69 C70 C65 -171.6(7) . . . . ?
C75 C69 C70 C72 56.6(8) . . . . ?
C75 C74 C73 C72 4(3) . . . . ?
C75 C74 C79 C78 -34(3) . . . . ?
C75 C74 C79A C78A 9(3) . . . . ?
C75 C76 C77 O8 163.4(16) . . . . ?
C75 C76 C77 C78 -19(3) . . . . ?
C71 C69 C70 C65 70.6(7) . . . . ?
C71 C69 C70 C72 -61.3(7) . . . . ?
C71 C69 C75 C74 94.8(17) . . . . ?
C71 C69 C75 C76 -61.4(12) . . . . ?
C71 C69 C75 C76A -124.5(14) . . . . ?
C32 C33A C34A C28 4.2(14) . . . . ?
C32 C33A C34A C38A -168.0(9) . . . . ?
C32 C33A C35A C36A 165.3(14) . . . . ?
C37A C38A C34A C28 -174.1(8) . . . . ?
C37A C38A C34A C33A -2.3(14) . . . . ?
C37A C36A C35A C33A 6(3) . . . . ?
C37A C36A C40A C41A 97(2) . . . . ?
C37A C36A C40A C42A -136.7(19) . . . . ?
C38A C37A C36A C35A -1.7(18) . . . . ?
C38A C37A C36A C40A -177.0(11) . . . . ?
O4 C37 C38 C34 -177.0(13) . . . . ?
O4 C37 C36 C35 -176.8(17) . . . . ?
O4 C37 C36 C40 -3(2) . . . . ?
C34A C28 C27 C26 -168.9(5) . . . . ?
C34A C33A C35A C36A -8(3) . . . . ?
C73 C74 C75 C69 -3(3) . . . . ?
C73 C74 C75 C76 150.7(18) . . . . ?
C73 C74 C75 C76A -151.4(18) . . . . ?
C73 C74 C79 C78 -176(2) . . . . ?
C73 C74 C79A C78A 172(2) . . . . ?
C39A O4A C37A C38A -10.4(14) . . . . ?
C39A O4A C37A C36A 171.5(9) . . . . ?
C36A C37A C38A C34A 0.2(15) . . . . ?
C76 C77 C78 C79 -1(3) . . . . ?
C76 C77 C78 C81 -176(2) . . . . ?
C35A C33A C34A C28 178.1(13) . . . . ?
C35A C33A C34A C38A 6.0(19) . . . . ?
C35A C36A C40A C41A -78(2) . . . . ?
C35A C36A C40A C42A 48(2) . . . . ?
O8 C77 C78 C79 177(2) . . . . ?
O8 C77 C78 C81 3(3) . . . . ?
C80 O8 C77 C76 -7(3) . . . . ?
C80 O8 C77 C78 175(2) . . . . ?
C79 C74 C75 C69 -141.1(14) . . . . ?
C79 C74 C75 C76 13(2) . . . . ?
C79 C74 C73 C72 138.9(15) . . . . ?
C37 C38 C34 C28 174.1(11) . . . . ?
C37 C38 C34 C33 1(2) . . . . ?
C38 C37 C36 C35 8(3) . . . . ?
C38 C37 C36 C40 -178.7(16) . . . . ?
C38 C34 C33 C32 -173.7(16) . . . . ?
C38 C34 C33 C35 -7(3) . . . . ?
C39 O4 C37 C38 -2(2) . . . . ?
C39 O4 C37 C36 -177.7(15) . . . . ?
C82A C81A C78A C77A 50(4) . . . . ?
C82A C81A C78A C79A -134(3) . . . . ?
C40A C36A C35A C33A -179.0(17) . . . . ?
C36 C37 C38 C34 -2(2) . . . . ?
C36 C35 C33 C32 -178.6(17) . . . . ?
C36 C35 C33 C34 13(3) . . . . ?
O8A C77A C78A C81A -6(3) . . . . ?
O8A C77A C78A C79A 179(2) . . . . ?
O8A C77A C76A C75 -156.4(16) . . . . ?
C80A O8A C77A C78A -175.1(18) . . . . ?
C80A O8A C77A C76A -5(3) . . . . ?
C77A C78A C79A C74 -19(4) . . . . ?
C81A C78A C79A C74 165(2) . . . . ?
C78A C77A C76A C75 14(3) . . . . ?
C41 C40 C36 C37 -96(2) . . . . ?
C41 C40 C36 C35 78(2) . . . . ?
C76A C77A C78A C81A -177(2) . . . . ?
C76A C77A C78A C79A 8(3) . . . . ?
C82 C81 C78 C77 81(4) . . . . ?
C82 C81 C78 C79 -93(4) . . . . ?
C42 C40 C36 C37 153(2) . . . . ?
C42 C40 C36 C35 -33(3) . . . . ?
C34 C28 C27 C26 155.7(7) . . . . ?
C33 C35 C36 C37 -12(3) . . . . ?
C33 C35 C36 C40 174.0(17) . . . . ?
C79A C74 C75 C69 158.3(16) . . . . ?
C79A C74 C75 C76A 10(2) . . . . ?
C79A C74 C73 C72 -158.7(15) . . . . ?
C83A C81A C78A C77A -77(3) . . . . ?
C83A C81A C78A C79A 98(3) . . . . ?
C83 C81 C78 C77 -142(3) . . . . ?
C83 C81 C78 C79 44(4) . . . . ?

loop_
_twin_individual_id
_twin_individual_mass_fraction_refined
1 1.2(3)
2 -0.2(3)

loop_
_exptl_oxdiff_crystal_face_indexfrac_h
_exptl_oxdiff_crystal_face_indexfrac_k
_exptl_oxdiff_crystal_face_indexfrac_l
_exptl_oxdiff_crystal_face_x
_exptl_oxdiff_crystal_face_y
_exptl_oxdiff_crystal_face_z
-0.8966 10.6842 -2.1243 0.2927 0.6214 0.7268
3.1975 -6.4896 6.6840 -0.4291 -0.9027 0.0306
-4.4675 -2.3901 -2.0816 -0.1340 0.7291 -0.6712
2.7648 -8.1483 -1.9661 0.1555 -0.8225 -0.5471
-2.0142 8.8472 2.4163 -0.1352 0.7115 0.6895
3.7445 5.0236 2.7656 0.0896 -0.4946 0.8645
3.6418 3.7855 4.6079 -0.0733 -0.5421 0.8371
-2.0615 -1.4322 11.0104 -0.9494 0.2257 0.2185
0.9742 -2.2453 -10.4421 0.7838 -0.1849 -0.5928
-3.4487 -1.3503 -6.8928 0.2945 0.6261 -0.7219

loop_
_smtbx_masks_void_nr
_smtbx_masks_void_average_x
_smtbx_masks_void_average_y
_smtbx_masks_void_average_z
_smtbx_masks_void_volume
_smtbx_masks_void_count_electrons
_smtbx_masks_void_content
1 -0.367 0.520 0.989 466.2 123.9 '2.5 hexane'
